data_4126254
loop_
_publ_author_name
'Luo, Tian-Yi'
'Liu, Chong'
'Eliseeva, Svetlana V.'
'Muldoon, Patrick Flynn'
'Petoud, Stephane'
'Rosi, Nathaniel L.'

_publ_section_title
;
 Rare Earth pcu MOF Platform Based on RE4(\m3-OH)4(COO)62+ Clusters:
 Rational Design, Directed Synthesis, and Deliberate Tuning of Excitation
 Wavelengths.
;
_journal_name_full 'Journal of the American Chemical Society'
_journal_paper_doi 10.1021/jacs.7b04532
_journal_year 2017
_chemical_formula_moiety 'C81.67 H53.9 N8.56 O24 Yb4'
_chemical_formula_sum 'C81.68 H53.92 N8.56 O24 Yb4'
_chemical_formula_weight 2231.41
_space_group_crystal_system monoclinic
_space_group_IT_number 14
_space_group_name_Hall '-P 2yn'
_space_group_name_H-M_alt 'P 1 21/n 1'
_symmetry_space_group_name_Hall '-P 2yn'
_symmetry_space_group_name_H-M 'P 1 21/n 1'
_atom_sites_solution_hydrogens geom
_atom_sites_solution_primary dual
_audit_creation_date 2017-04-13
_audit_creation_method
;
Olex2 1.2
(compiled 2017.03.28 svn.r3405 for OlexSys, GUI svn.r5335)
;
_cell_angle_alpha 90
_cell_angle_beta 90.222(2)
_cell_angle_gamma 90
_cell_formula_units_Z 4
_cell_length_a 23.6058(7)
_cell_length_b 22.2824(7)
_cell_length_c 37.1223(10)
_cell_measurement_reflns_used 9997
_cell_measurement_temperature 240.0
_cell_measurement_theta_max 51.10
_cell_measurement_theta_min 2.38
_cell_volume 19526.0(10)
_computing_cell_refinement 'SAINT v8.34A (Bruker, 2013)'
_computing_data_reduction 'SAINT v8.34A (Bruker, 2013)'
_computing_molecular_graphics 'Olex2 (Dolomanov et al., 2009)'
_computing_publication_material 'Olex2 (Dolomanov et al., 2009)'
_computing_structure_refinement 'ShelXL (Sheldrick, 2015)'
_computing_structure_solution 'ShelXT (Sheldrick, 2015)'
_diffrn_ambient_temperature 240.0
_diffrn_detector 'CCD area detector'
_diffrn_detector_type 'APEX II CCD'
_diffrn_measured_fraction_theta_full 0.997
_diffrn_measured_fraction_theta_max 0.997
_diffrn_measurement_device_type 'Bruker X8 Prospector Ultra'
_diffrn_measurement_method '\w and \f scans'
_diffrn_radiation_monochromator graphite
_diffrn_radiation_probe x-ray
_diffrn_radiation_type CuK\a
_diffrn_radiation_wavelength 1.54178
_diffrn_reflns_av_R_equivalents 0.1863
_diffrn_reflns_av_unetI/netI 0.1751
_diffrn_reflns_Laue_measured_fraction_full 0.997
_diffrn_reflns_Laue_measured_fraction_max 0.997
_diffrn_reflns_limit_h_max 23
_diffrn_reflns_limit_h_min -23
_diffrn_reflns_limit_k_max 22
_diffrn_reflns_limit_k_min -22
_diffrn_reflns_limit_l_max 37
_diffrn_reflns_limit_l_min -37
_diffrn_reflns_number 76479
_diffrn_reflns_point_group_measured_fraction_full 0.997
_diffrn_reflns_point_group_measured_fraction_max 0.997
_diffrn_reflns_theta_full 51.227
_diffrn_reflns_theta_max 51.227
_diffrn_reflns_theta_min 2.214
_diffrn_source 'IMuS micro-focus source'
_diffrn_source_target Cu
_diffrn_standards_number 0
_exptl_absorpt_coefficient_mu 3.691
_exptl_absorpt_correction_T_max 0.7501
_exptl_absorpt_correction_T_min 0.6028
_exptl_absorpt_correction_type multi-scan
_exptl_absorpt_process_details
;
SADABS-2014/4 (Bruker,2014/4) was used for absorption correction.
wR2(int) was 0.1139 before and 0.0737 after correction.
The Ratio of minimum to maximum transmission is 0.8036.
The \l/2 correction factor is 0.00150.
;
_exptl_crystal_colour 'clear light yellow'
_exptl_crystal_colour_lustre clear
_exptl_crystal_colour_modifier light
_exptl_crystal_colour_primary yellow
_exptl_crystal_density_diffrn 0.759
_exptl_crystal_description block
_exptl_crystal_F_000 4304
_exptl_crystal_size_max 0.1
_exptl_crystal_size_mid 0.06
_exptl_crystal_size_min 0.03
_refine_diff_density_max 1.763
_refine_diff_density_min -3.175
_refine_diff_density_rms 0.237
_refine_ls_extinction_method none
_refine_ls_goodness_of_fit_ref 1.112
_refine_ls_hydrogen_treatment constr
_refine_ls_matrix_type full
_refine_ls_number_parameters 1000
_refine_ls_number_reflns 21099
_refine_ls_number_restraints 1375
_refine_ls_restrained_S_all 1.080
_refine_ls_R_factor_all 0.2280
_refine_ls_R_factor_gt 0.1394
_refine_ls_shift/su_max 0.001
_refine_ls_shift/su_mean 0.000
_refine_ls_structure_factor_coef Fsqd
_refine_ls_weighting_details 'w=1/[\s^2^(Fo^2^)+(0.1116P)^2^+720.4960P] where P=(Fo^2^+2Fc^2^)/3'
_refine_ls_weighting_scheme calc
_refine_ls_wR_factor_gt 0.3169
_refine_ls_wR_factor_ref 0.3604
_reflns_Friedel_coverage 0.000
_reflns_number_gt 11269
_reflns_number_total 21099
_reflns_threshold_expression 'I > 2\s(I)'
_cod_data_source_file ja7b04532_si_005.cif
_cod_data_source_block lty3_130_1_0m_a
_cod_database_code 4126254
_shelx_shelxl_version_number 2014/7
_shelx_space_group_comment
;
The symmetry employed for this shelxl refinement is uniquely defined
by the following loop, which should always be used as a source of
symmetry information in preference to the above space-group names.
They are only intended as comments.
;
_shelx_estimated_absorpt_t_max 0.897
_shelx_estimated_absorpt_t_min 0.709
_olex2_refinement_description
;
1. Fixed Uiso
 At 1.2 times of:
  All C(H) groups, All N(H,H) groups
 At 1.5 times of:
  All C(H,H,H) groups
2. Restrained distances
 C20-C18
 1.55 with sigma of 0.02
 C4-C13 \\sim C6-C13
 with sigma of 0.02
 C35-C31 \\sim C39-C31
 with sigma of 0.02
 C24-C28 \\sim C26-C28
 with sigma of 0.02
 C1-O1 \\sim C1-O2
 with sigma of 0.02
 C20-O3 \\sim C20-O4
 with sigma of 0.02
 C41-O5 \\sim C41-O6
 with sigma of 0.02
 C21-O9 \\sim C21-O10
 with sigma of 0.02
 C40-O11 \\sim C40-O12
 with sigma of 0.02
 C61-O13 \\sim C61-O14
 with sigma of 0.02
 C80-C15 \\sim C80-C16
 with sigma of 0.02
 C10-C14 \\sim C10-C16
 with sigma of 0.02
 C15-C9 \\sim C15-C11
 with sigma of 0.02
 C17-C20 \\sim C19-C20
 with sigma of 0.02
 C3-N1A \\sim C7-N1B
 with sigma of 0.02
 N4B-C47 \\sim N4A-C43
 with sigma of 0.02
 N6A-C76 \\sim N6B-C78
 with sigma of 0.02
 N7B-C67 \\sim N7A-C63
 with sigma of 0.02
3. Restrained planarity
 C31, C34, C39, C35
 with sigma of 0.1
 C25, C24, C26, C28, C31
 with sigma of 0.1
 C35, C34, C39, C31, C28
 with sigma of 0.1
 C5, C13, C10, C14
 with sigma of 0.1
 C45, C48, C49, C50, C51, C52, C53, C54
 with sigma of 0.1
 C34, C31, C30, C29, C28, C33, C32, C25
 with sigma of 0.1
 C68, C69, C70, C71, C72, C73, C74, C65
 with sigma of 0.1
 C2, C5, C13, C12, C11, C10, C9, C8, C15, C18
 with sigma of 0.1
4. Uiso/Uaniso restraints and constraints
O16 \\sim C80 \\sim O15 \\sim C77 \\sim C76 \\sim C75 \\sim C74 \\sim C79 \\sim
C78 \\sim N6A \\sim N6B: within 1.7A with sigma of 0.04 and sigma for terminal
atoms of 0.08
O13 \\sim O14 \\sim C61 \\sim C62 \\sim C63 \\sim C64 \\sim C65 \\sim C66 \\sim
C67 \\sim N7B \\sim N7A: within 1.7A with sigma of 0.04 and sigma for terminal
atoms of 0.08
O22S \\sim C100 \\sim N9S \\sim C101 \\sim C102: within 1.7A with sigma of 0.04
and sigma for terminal atoms of 0.08
C68 \\sim C73 \\sim C72 \\sim C71 \\sim C70 \\sim C69: within 1.7A with sigma
of 0.04 and sigma for terminal atoms of 0.08
C40 \\sim C37 \\sim C38 \\sim C39 \\sim C34 \\sim C35 \\sim C36 \\sim N8:
within 1.7A with sigma of 0.04 and sigma for terminal atoms of 0.08
C34 \\sim C31 \\sim C32 \\sim C33 \\sim C28 \\sim C29 \\sim C30: within 1.7A
with sigma of 0.04 and sigma for terminal atoms of 0.08
O10 \\sim C21 \\sim O9 \\sim C23 \\sim C22 \\sim C27 \\sim C26 \\sim C25 \\sim
C24 \\sim N5A \\sim N5B: within 1.7A with sigma of 0.04 and sigma for terminal
atoms of 0.08
C2 \\sim C3 \\sim C4 \\sim C5 \\sim C6 \\sim C7 \\sim N1B \\sim N1A: within
1.7A with sigma of 0.04 and sigma for terminal atoms of 0.08
C13 \\sim C8 \\sim C9 \\sim C10 \\sim C11 \\sim C12: within 1.7A with sigma of
0.04 and sigma for terminal atoms of 0.08
C20 \\sim C18 \\sim C19 \\sim C14 \\sim C15 \\sim C16 \\sim C17: within 1.7A
with sigma of 0.04 and sigma for terminal atoms of 0.08
N4A \\sim C43 \\sim C44 \\sim C45 \\sim C46 \\sim C47 \\sim C42 \\sim N4B:
within 1.7A with sigma of 0.04 and sigma for terminal atoms of 0.08
C48 \\sim C49 \\sim C50 \\sim C51 \\sim C52 \\sim C53: within 1.7A with sigma
of 0.04 and sigma for terminal atoms of 0.08
C54 \\sim C55 \\sim C56 \\sim C57 \\sim C58 \\sim C59 \\sim N3A \\sim N3B:
within 1.7A with sigma of 0.04 and sigma for terminal atoms of 0.08
Yb3 \\sim O17 \\sim Yb4 \\sim O23S \\sim O24S: within 1.7A with sigma of 0.04
and sigma for terminal atoms of 0.08
Yb1 \\sim O20: within 1.7A with sigma of 0.04 and sigma for terminal atoms of
0.08
Uanis(O17) \\sim Ueq: with sigma of 0.1 and sigma for terminal atoms of 0.2
Uanis(N4B) \\sim Ueq: with sigma of 0.1 and sigma for terminal atoms of 0.2
Uanis(C13) \\sim Ueq: with sigma of 0.1 and sigma for terminal atoms of 0.2
5. Rigid body (RIGU) restrains
 O13, O14, C61, C62, C63, C64, C65, C66, C67, N7B, N7A
 with sigma for 1-2 distances of 0.004 and sigma for 1-3 distances of 0.004
 O16, C80, O15, C77, C76, C75, C74, C79, C78, N6A, N6B
 with sigma for 1-2 distances of 0.004 and sigma for 1-3 distances of 0.004
 O22S, C100, N9S, C101, C102
 with sigma for 1-2 distances of 0.004 and sigma for 1-3 distances of 0.004
 C68, C73, C72, C71, C70, C69
 with sigma for 1-2 distances of 0.004 and sigma for 1-3 distances of 0.004
 C40, C37, C38, C39, C34, C35, C36, N8
 with sigma for 1-2 distances of 0.004 and sigma for 1-3 distances of 0.004
 C34, C31, C32, C33, C28, C29, C30
 with sigma for 1-2 distances of 0.004 and sigma for 1-3 distances of 0.004
 O10, C21, O9, C23, C22, C27, C26, C25, C24, N5A, N5B
 with sigma for 1-2 distances of 0.004 and sigma for 1-3 distances of 0.004
 C3, C4, C5, C6, C7, C2, N1B, N1A
 with sigma for 1-2 distances of 0.004 and sigma for 1-3 distances of 0.004
 C13, C8, C9, C10, C11, C12
 with sigma for 1-2 distances of 0.004 and sigma for 1-3 distances of 0.004
 C20, C18, C19, C14, C15, C16, C17
 with sigma for 1-2 distances of 0.004 and sigma for 1-3 distances of 0.004
 N4A, C43, C44, C45, C46, C47, C42, N4B
 with sigma for 1-2 distances of 0.004 and sigma for 1-3 distances of 0.004
 C48, C49, C50, C51, C52, C53
 with sigma for 1-2 distances of 0.004 and sigma for 1-3 distances of 0.004
 C54, C55, C56, C57, C58, C59, N3A, N3B
 with sigma for 1-2 distances of 0.004 and sigma for 1-3 distances of 0.004
 Yb3, O17, Yb4, O23S, O24S
 with sigma for 1-2 distances of 0.004 and sigma for 1-3 distances of 0.004
 Yb1, O20
 with sigma for 1-2 distances of 0.004 and sigma for 1-3 distances of 0.004
6. Others
 Sof(N1B)=Sof(H1BA)=Sof(H1BB)=1-FVAR(1)
 Sof(N1A)=Sof(H1AA)=Sof(H1AB)=FVAR(1)
 Sof(N4B)=Sof(H4BA)=Sof(H4BB)=1-FVAR(2)
 Sof(N4A)=Sof(H4AA)=Sof(H4AB)=FVAR(2)
 Sof(N6B)=Sof(H6BA)=Sof(H6BB)=1-FVAR(3)
 Sof(N6A)=Sof(H6AA)=Sof(H6AB)=FVAR(3)
 Sof(N7B)=Sof(H7BA)=Sof(H7BB)=1-FVAR(4)
 Sof(N7A)=Sof(H7AA)=Sof(H7AB)=FVAR(4)
 Sof(N9S)=Sof(C100)=Sof(H100)=Sof(C101)=Sof(H10A)=Sof(H10B)=Sof(H10C)=
 Sof(C102)=Sof(H10D)=Sof(H10E)=Sof(H10F)=FVAR(5)
 Sof(N5B)=Sof(H5BA)=Sof(H5BB)=1-FVAR(6)
 Sof(N5A)=Sof(H5AA)=Sof(H5AB)=FVAR(6)
 Sof(N3B)=Sof(H3BA)=Sof(H3BB)=1-FVAR(7)
 Sof(N3A)=Sof(H3AA)=Sof(H3AB)=FVAR(7)
7.a Aromatic/amide H refined with riding coordinates:
 C4(H4), C6(H6), C8(H8), C9(H9), C11(H11), C12(H12), C14(H14), C16(H16),
 C19(H19), C24(H24), C26(H26), C29(H29), C30(H30), C32(H32), C33(H33), C35(H35),
  C38(H38), C39(H39), C44(H44), C46(H46), C49(H49), C50(H50), C52(H52),
 C53(H53), C55(H55), C59(H59), C64(H64), C66(H66), C69(H69), C70(H70), C72(H72),
  C73(H73), C75(H75), C79(H79), C100(H100)
7.b Fitted hexagon refined as free rotating group:
 C2(C3,C4,C5,C6,C7), C8(C9,C10,C11,C12,C13), C14(C15,C16,C17,C18,C19), C22(C23,
 C24,C25,C26,C27), C28(C29,C30,C31,C32,C33), C34(C35,C36,C37,C38,C39), C42(C43,
 C44,C45,C46,C47), C48(C49,C50,C51,C52,C53), C54(C55,C56,C57,C58,C59), C62(C63,
 C64,C65,C66,C67), C68(C69,C70,C71,C72,C73), C74(C75,C76,C77,C78,C79)
7.c X=CH2 refined with riding coordinates:
 N1A(H1AA,H1AB), N1B(H1BA,H1BB), N2(H2A,H2B), N3A(H3AA,H3AB), N3B(H3BA,H3BB),
 N4A(H4AA,H4AB), N4B(H4BA,H4BB), N5A(H5AA,H5AB), N5B(H5BA,H5BB), N6A(H6AA,H6AB),
  N6B(H6BA,H6BB), N7A(H7AA,H7AB), N7B(H7BA,H7BB), N8(H8A,H8B)
7.d Idealised Me refined as rotating group:
 C101(H10A,H10B,H10C), C102(H10D,H10E,H10F)
;
_olex2_submission_special_instructions 'No special instructions were received'

loop_
_space_group_symop_operation_xyz
'x, y, z'
'-x+1/2, y+1/2, -z+1/2'
'-x, -y, -z'
'x-1/2, -y-1/2, z-1/2'

loop_
_atom_site_label
_atom_site_type_symbol
_atom_site_fract_x
_atom_site_fract_y
_atom_site_fract_z
_atom_site_U_iso_or_equiv
_atom_site_adp_type
_atom_site_occupancy
_atom_site_site_symmetry_order
_atom_site_calc_flag
_atom_site_refinement_flags_posn
_atom_site_refinement_flags_adp
_atom_site_refinement_flags_occupancy
_atom_site_disorder_assembly
_atom_site_disorder_group
C1 C 0.3797(16) 0.2240(12) 0.9336(10) 0.096(15) Uani 1 1 d D . . . .
C2 C 0.4446(8) 0.2281(16) 0.9341(9) 0.142(12) Uani 1 1 d . U . . .
C3 C 0.4735(10) 0.2818(14) 0.9395(11) 0.147(12) Uani 1 1 d DG U . . .
C4 C 0.5323(10) 0.2826(11) 0.9395(11) 0.151(13) Uani 1 1 d DG U . . .
H4 H 0.5518 0.3189 0.9432 0.181 Uiso 1 1 calc R . . . .
C5 C 0.5624(8) 0.2297(12) 0.9342(7) 0.147(13) Uani 1 1 d G U . . .
C6 C 0.5336(10) 0.1760(11) 0.9288(11) 0.151(13) Uani 1 1 d DG U . . .
H6 H 0.5539 0.1403 0.9252 0.181 Uiso 1 1 calc R . . . .
C7 C 0.4747(10) 0.1752(14) 0.9287(12) 0.155(13) Uani 1 1 d DG U . . .
C8 C 0.6586(12) 0.1857(18) 0.9518(13) 0.25(2) Uani 1 1 d . U . . .
H8 H 0.6393 0.1547 0.9637 0.295 Uiso 1 1 calc R . . . .
C9 C 0.7175(11) 0.1867(15) 0.9517(14) 0.25(2) Uani 1 1 d DG U . . .
H9 H 0.7380 0.1564 0.9636 0.296 Uiso 1 1 calc R . . . .
C10 C 0.7461(10) 0.2326(13) 0.9341(10) 0.24(2) Uani 1 1 d DG U . . .
C11 C 0.7158(11) 0.2775(16) 0.9165(14) 0.25(2) Uani 1 1 d DG U . . .
H11 H 0.7351 0.3085 0.9046 0.302 Uiso 1 1 calc R . . . .
C12 C 0.6569(11) 0.2765(18) 0.9166(13) 0.25(2) Uani 1 1 d G U . . .
H12 H 0.6364 0.3068 0.9047 0.303 Uiso 1 1 calc R . . . .
C13 C 0.6283(10) 0.2306(18) 0.9342(8) 0.24(2) Uani 1 1 d DG U . . .
C14 C 0.8376(7) 0.1798(9) 0.9276(7) 0.113(10) Uani 1 1 d D U . . .
H14 H 0.8173 0.1443 0.9229 0.136 Uiso 1 1 calc R . . . .
C15 C 0.8087(6) 0.2331(11) 0.9340(7) 0.106(10) Uani 1 1 d DG U . . .
C16 C 0.8386(7) 0.2855(10) 0.9409(7) 0.104(10) Uani 1 1 d DG U . . .
H16 H 0.8191 0.3216 0.9452 0.125 Uiso 1 1 calc R . . . .
C17 C 0.8975(7) 0.2848(8) 0.9414(7) 0.101(9) Uani 1 1 d DG U . . .
C18 C 0.9264(6) 0.2315(9) 0.9350(8) 0.097(9) Uani 1 1 d DG U . . .
C19 C 0.8965(7) 0.1790(8) 0.9281(8) 0.111(10) Uani 1 1 d DG U . . .
H19 H 0.9160 0.1430 0.9238 0.134 Uiso 1 1 calc R . . . .
C20 C 0.9924(9) 0.2303(9) 0.9334(10) 0.084(9) Uani 1 1 d D U . . .
C21 C 0.0855(16) 0.1909(16) 0.8492(9) 0.092(8) Uani 1 1 d D U . . .
C22 C 0.0552(11) 0.2096(14) 0.8147(5) 0.123(10) Uani 1 1 d . U . . .
C23 C 0.0636(14) 0.1743(14) 0.7843(7) 0.147(12) Uani 1 1 d G U . . .
C24 C 0.0361(14) 0.1882(14) 0.7522(6) 0.155(13) Uani 1 1 d DG U . . .
H24 H 0.0418 0.1643 0.7317 0.186 Uiso 1 1 calc R . . . .
C25 C 0.0002(9) 0.2375(11) 0.7505(5) 0.153(13) Uani 1 1 d G U . . .
C26 C -0.0083(13) 0.2729(13) 0.7809(6) 0.151(13) Uani 1 1 d DG U . . .
H26 H -0.0326 0.3063 0.7797 0.181 Uiso 1 1 calc R . . . .
C27 C 0.0193(14) 0.2590(16) 0.8129(5) 0.138(12) Uani 1 1 d G U . . .
C28 C -0.0283(13) 0.2547(15) 0.7142(6) 0.210(18) Uani 1 1 d D U . . .
C29 C -0.0132(15) 0.2248(18) 0.6828(8) 0.212(17) Uani 1 1 d G U . . .
H29 H 0.0165 0.1967 0.6832 0.254 Uiso 1 1 calc R . . . .
C30 C -0.0420(15) 0.2363(18) 0.6508(7) 0.220(17) Uani 1 1 d G U . . .
H30 H -0.0317 0.2161 0.6296 0.264 Uiso 1 1 calc R . . . .
C31 C -0.0860(10) 0.2778(12) 0.6502(6) 0.198(14) Uani 1 1 d DG U . . .
C32 C -0.1011(14) 0.3078(17) 0.6816(8) 0.203(16) Uani 1 1 d G U . . .
H32 H -0.1308 0.3358 0.6812 0.244 Uiso 1 1 calc R . . . .
C33 C -0.0723(16) 0.2962(19) 0.7136(7) 0.215(17) Uani 1 1 d G U . . .
H33 H -0.0826 0.3164 0.7348 0.257 Uiso 1 1 calc R . . . .
C34 C -0.1165(9) 0.2902(11) 0.6156(5) 0.175(13) Uani 1 1 d . U . . .
C35 C -0.1056(13) 0.2548(14) 0.5856(6) 0.166(14) Uani 1 1 d DG U . . .
H35 H -0.0786 0.2239 0.5870 0.200 Uiso 1 1 calc R . . . .
C36 C -0.1347(15) 0.2651(16) 0.5536(5) 0.143(12) Uani 1 1 d G U . . .
C37 C -0.1746(11) 0.3108(14) 0.5515(5) 0.116(11) Uani 1 1 d G U . . .
C38 C -0.1855(13) 0.3462(15) 0.5816(7) 0.138(13) Uani 1 1 d G U . . .
H38 H -0.2126 0.3771 0.5802 0.165 Uiso 1 1 calc R . . . .
C39 C -0.1565(13) 0.3359(14) 0.6136(6) 0.165(14) Uani 1 1 d DG U . . .
H39 H -0.1639 0.3599 0.6339 0.198 Uiso 1 1 calc R . . . .
C40 C -0.2116(18) 0.3187(17) 0.5194(10) 0.102(13) Uani 1 1 d D U . . .
C41 C 0.2848(19) 0.1905(19) 0.8487(13) 0.13(2) Uani 1 1 d D . . . .
C42 C 0.3174(17) 0.2033(19) 0.8138(6) 0.176(16) Uani 1 1 d . U . . .
C43 C 0.3546(18) 0.2515(19) 0.8117(7) 0.184(16) Uani 1 1 d DG U . . .
C44 C 0.3822(17) 0.2640(16) 0.7795(8) 0.188(16) Uani 1 1 d G U . . .
H44 H 0.4074 0.2965 0.7781 0.226 Uiso 1 1 calc R . . . .
C45 C 0.3725(16) 0.2283(16) 0.7494(6) 0.185(16) Uani 1 1 d G U . . .
C46 C 0.3352(17) 0.1801(18) 0.7515(7) 0.189(16) Uani 1 1 d G U . . .
H46 H 0.3286 0.1559 0.7311 0.227 Uiso 1 1 calc R . . . .
C47 C 0.3077(17) 0.1676(17) 0.7837(8) 0.186(16) Uani 1 1 d DG U . . .
C48 C 0.4016(13) 0.2371(14) 0.7141(7) 0.218(18) Uani 1 1 d . U . . .
C49 C 0.4563(15) 0.260(2) 0.7162(6) 0.224(18) Uani 1 1 d G U . . .
H49 H 0.4723 0.2693 0.7388 0.269 Uiso 1 1 calc R . . . .
C50 C 0.4873(13) 0.269(2) 0.6849(8) 0.213(18) Uani 1 1 d G U . . .
H50 H 0.5243 0.2849 0.6864 0.256 Uiso 1 1 calc R . . . .
C51 C 0.4636(13) 0.2557(17) 0.6516(6) 0.197(17) Uani 1 1 d G U . . .
C52 C 0.4090(14) 0.233(2) 0.6495(6) 0.206(17) Uani 1 1 d G U . . .
H52 H 0.3930 0.2236 0.6269 0.247 Uiso 1 1 calc R . . . .
C53 C 0.3779(12) 0.224(2) 0.6807(8) 0.215(18) Uani 1 1 d G U . . .
H53 H 0.3410 0.2080 0.6793 0.258 Uiso 1 1 calc R . . . .
C54 C 0.4969(12) 0.2703(14) 0.6174(5) 0.119(12) Uani 1 1 d . U . . .
C55 C 0.5425(12) 0.3097(15) 0.6188(5) 0.128(12) Uani 1 1 d G U . . .
H55 H 0.5534 0.3271 0.6408 0.153 Uiso 1 1 calc R . . . .
C56 C 0.5721(11) 0.3233(15) 0.5875(6) 0.123(11) Uani 1 1 d G U . . .
C57 C 0.5560(11) 0.2976(15) 0.5549(5) 0.096(10) Uani 1 1 d G U . . .
C58 C 0.5104(12) 0.2582(15) 0.5536(5) 0.114(11) Uani 1 1 d G U . . .
C59 C 0.4809(11) 0.2445(14) 0.5848(6) 0.124(12) Uani 1 1 d G U . . .
H59 H 0.4500 0.2179 0.5839 0.149 Uiso 1 1 calc R . . . .
C60 C 0.5882(14) 0.3124(14) 0.5207(9) 0.047(8) Uani 1 1 d . . . . .
C61 C -0.296(3) 0.5192(16) 0.4345(7) 0.134(10) Uani 1 1 d D U . . .
C62 C -0.298(2) 0.5824(7) 0.4344(8) 0.137(10) Uani 1 1 d . U . . .
C63 C -0.3031(19) 0.6150(11) 0.4662(7) 0.141(11) Uani 1 1 d DG U . . .
C64 C -0.3043(18) 0.6773(10) 0.4651(7) 0.141(12) Uani 1 1 d G U . . .
H64 H -0.3075 0.6994 0.4866 0.169 Uiso 1 1 calc R . . . .
C65 C -0.3007(18) 0.7071(7) 0.4323(8) 0.139(12) Uani 1 1 d G U . . .
C66 C -0.2959(19) 0.6744(11) 0.4005(7) 0.148(13) Uani 1 1 d G U . . .
H66 H -0.2935 0.6946 0.3783 0.178 Uiso 1 1 calc R . . . .
C67 C -0.295(2) 0.6121(11) 0.4016(7) 0.157(12) Uani 1 1 d DG U . . .
C68 C -0.3046(13) 0.7755(8) 0.4337(9) 0.128(12) Uani 1 1 d . U . . .
C69 C -0.3410(13) 0.8039(12) 0.4576(9) 0.126(11) Uani 1 1 d G U . . .
H69 H -0.3637 0.7811 0.4731 0.151 Uiso 1 1 calc R . . . .
C70 C -0.3439(13) 0.8662(12) 0.4584(8) 0.131(12) Uani 1 1 d G U . . .
H70 H -0.3685 0.8855 0.4746 0.157 Uiso 1 1 calc R . . . .
C71 C -0.3103(13) 0.9001(8) 0.4354(9) 0.132(12) Uani 1 1 d G U . . .
C72 C -0.2739(14) 0.8716(12) 0.4115(9) 0.147(13) Uani 1 1 d G U . . .
H72 H -0.2512 0.8945 0.3959 0.176 Uiso 1 1 calc R . . . .
C73 C -0.2711(14) 0.8093(12) 0.4107(9) 0.141(12) Uani 1 1 d G U . . .
H73 H -0.2464 0.7900 0.3945 0.169 Uiso 1 1 calc R . . . .
C74 C -0.3107(11) 0.9662(7) 0.4325(9) 0.105(9) Uani 1 1 d . U . . .
C75 C -0.2604(9) 0.9984(10) 0.4307(9) 0.111(10) Uani 1 1 d G U . . .
H75 H -0.2258 0.9781 0.4281 0.134 Uiso 1 1 calc R . . . .
C76 C -0.2612(8) 1.0607(10) 0.4328(8) 0.090(8) Uani 1 1 d DG U . . .
C77 C -0.3124(11) 1.0908(7) 0.4367(8) 0.069(6) Uani 1 1 d G U . . .
C78 C -0.3628(8) 1.0586(10) 0.4384(8) 0.091(8) Uani 1 1 d DG U . . .
C79 C -0.3619(9) 0.9963(10) 0.4363(8) 0.100(9) Uani 1 1 d G U . . .
H79 H -0.3960 0.9746 0.4375 0.120 Uiso 1 1 calc R . . . .
C80 C -0.3153(14) 1.1606(13) 0.4355(9) 0.054(5) Uani 1 1 d D U . . .
O1 O 0.3569(9) 0.1717(14) 0.9309(8) 0.087(9) Uani 1 1 d D . . . .
O2 O 0.3523(9) 0.2736(11) 0.9350(6) 0.064(6) Uani 1 1 d D . . . .
O3 O 1.0149(8) 0.1779(10) 0.9321(6) 0.066(6) Uani 1 1 d D . . . .
O4 O 1.0208(8) 0.2789(12) 0.9352(6) 0.075(7) Uani 1 1 d D . . . .
O5 O 0.2928(10) 0.2267(16) 0.8744(7) 0.101(10) Uani 1 1 d D . . . .
O6 O 0.2567(13) 0.1423(13) 0.8504(7) 0.100(10) Uani 1 1 d D . . . .
O7 O 0.5740(8) 0.2848(10) 0.4923(6) 0.053(5) Uani 1 1 d . . . . .
O8 O 0.6239(10) 0.3554(11) 0.5223(5) 0.071(7) Uani 1 1 d . . . . .
O9 O 0.0775(8) 0.2255(12) 0.8754(5) 0.067(6) Uani 1 1 d D U . . .
O10 O 0.1190(12) 0.1477(15) 0.8477(6) 0.109(9) Uani 1 1 d D U . . .
O11 O -0.2416(11) 0.3654(11) 0.5174(6) 0.078(7) Uani 1 1 d D . . . .
O12 O -0.2018(9) 0.2872(11) 0.4919(6) 0.069(6) Uani 1 1 d D . . . .
O13 O -0.2914(15) 0.4887(10) 0.4649(7) 0.110(9) Uani 1 1 d D U . . .
O14 O -0.2990(19) 0.4890(11) 0.4039(7) 0.146(12) Uani 1 1 d D U . . .
O15 O -0.2658(8) 1.1862(9) 0.4344(6) 0.057(5) Uani 1 1 d . U . . .
O16 O -0.3622(7) 1.1871(8) 0.4357(4) 0.037(4) Uani 1 1 d . U . . .
O17 O -0.3718(6) 0.3794(7) 0.4343(3) 0.022(4) Uani 1 1 d . U . . .
O18 O -0.3123(6) 1.2941(8) 0.4702(4) 0.030(4) Uani 1 1 d . . . . .
O19 O 0.2437(7) 0.1187(9) 0.9324(4) 0.045(5) Uani 1 1 d . . . . .
O20 O 0.1873(6) 0.2055(7) 0.8987(4) 0.028(4) Uani 1 1 d . U . . .
O21S O -0.3115(12) 0.4596(10) 0.5366(6) 0.087(8) Uani 1 1 d . . . . .
O22S O -0.4010(14) 0.4611(13) 0.4825(9) 0.132(11) Uani 1 1 d . U . . .
O23S O -0.3991(15) 0.4559(18) 0.3778(8) 0.148(12) Uani 1 1 d . U . . .
O24S O -0.3180(14) 0.4573(14) 0.3314(6) 0.112(9) Uani 1 1 d . U . . .
Yb1 Yb 0.26513(5) 0.21908(7) 0.93424(3) 0.0356(4) Uani 1 1 d . U . . .
Yb2 Yb -0.39350(5) 1.28015(7) 0.43477(3) 0.0343(4) Uani 1 1 d . . . . .
Yb3 Yb -0.31523(6) 0.39694(7) 0.48365(3) 0.0396(4) Uani 1 1 d . U . . .
Yb4 Yb -0.31520(6) 0.39455(7) 0.38417(3) 0.0405(5) Uani 1 1 d . U . . .
N1A N 0.438(3) 0.339(3) 0.944(2) 0.16(2) Uani 0.56(5) 1 d D U P A 1
H1AA H 0.4548 0.3739 0.9464 0.196 Uiso 0.56(5) 1 calc R . P A 1
H1AB H 0.4012 0.3375 0.9437 0.196 Uiso 0.56(5) 1 calc R . P A 1
N1B N 0.446(3) 0.115(4) 0.919(3) 0.18(3) Uani 0.44(5) 1 d D U P A 2
H1BA H 0.4662 0.0842 0.9134 0.213 Uiso 0.44(5) 1 calc R . P A 2
H1BB H 0.4090 0.1130 0.9183 0.213 Uiso 0.44(5) 1 calc R . P A 2
N2 N 0.9242(15) 0.339(2) 0.9513(14) 0.157(19) Uani 1 1 d . . . . .
H2A H 0.9608 0.3404 0.9538 0.188 Uiso 1 1 calc R . . . .
H2B H 0.9040 0.3711 0.9550 0.188 Uiso 1 1 calc R . . . .
N3A N 0.622(3) 0.359(4) 0.5932(16) 0.16(3) Uani 0.52(5) 1 d . U P B 1
H3AA H 0.6449 0.3662 0.5754 0.194 Uiso 0.52(5) 1 calc R . P B 1
H3AB H 0.6292 0.3738 0.6145 0.194 Uiso 0.52(5) 1 calc R . P B 1
N3B N 0.495(3) 0.235(5) 0.5235(17) 0.16(3) Uani 0.48(5) 1 d . U P B 2
H3BA H 0.4659 0.2106 0.5228 0.188 Uiso 0.48(5) 1 calc R . P B 2
H3BB H 0.5131 0.2432 0.5039 0.188 Uiso 0.48(5) 1 calc R . P B 2
N4A N 0.361(4) 0.290(4) 0.8415(17) 0.20(3) Uani 0.58(5) 1 d D U P C 1
H4AA H 0.3419 0.2841 0.8611 0.241 Uiso 0.58(5) 1 calc R . P C 1
H4AB H 0.3844 0.3205 0.8402 0.241 Uiso 0.58(5) 1 calc R . P C 1
N4B N 0.274(5) 0.115(5) 0.783(2) 0.20(3) Uani 0.42(5) 1 d D U P C 2
H4BA H 0.2723 0.0936 0.7633 0.235 Uiso 0.42(5) 1 calc R . P C 2
H4BB H 0.2556 0.1040 0.8020 0.235 Uiso 0.42(5) 1 calc R . P C 2
N5A N 0.007(3) 0.299(4) 0.8440(17) 0.17(3) Uani 0.56(5) 1 d . U P D 1
H5AA H -0.0161 0.3292 0.8413 0.205 Uiso 0.56(5) 1 calc R . P D 1
H5AB H 0.0231 0.2926 0.8648 0.205 Uiso 0.56(5) 1 calc R . P D 1
N5B N 0.080(4) 0.109(5) 0.788(2) 0.16(2) Uani 0.44(5) 1 d . U P D 2
H5BA H 0.0842 0.0931 0.8090 0.193 Uiso 0.44(5) 1 calc R . P D 2
H5BB H 0.0850 0.0875 0.7685 0.193 Uiso 0.44(5) 1 calc R . P D 2
N6A N -0.208(2) 1.093(3) 0.431(3) 0.10(2) Uani 0.39(4) 1 d D U P E 1
H6AA H -0.1761 1.0738 0.4286 0.124 Uiso 0.39(4) 1 calc R . P E 1
H6AB H -0.2075 1.1323 0.4322 0.124 Uiso 0.39(4) 1 calc R . P E 1
N6B N -0.4197(18) 1.082(2) 0.4327(17) 0.108(17) Uani 0.61(4) 1 d D U P E 2
H6BA H -0.4479 1.0582 0.4286 0.129 Uiso 0.61(4) 1 calc R . P E 2
H6BB H -0.4255 1.1210 0.4334 0.129 Uiso 0.61(4) 1 calc R . P E 2
N7A N -0.310(4) 0.586(3) 0.4987(16) 0.15(2) Uani 0.57(5) 1 d D U P F 1
H7AA H -0.3106 0.5475 0.4996 0.184 Uiso 0.57(5) 1 calc R . P F 1
H7AB H -0.3124 0.6074 0.5184 0.184 Uiso 0.57(5) 1 calc R . P F 1
N7B N -0.283(6) 0.589(3) 0.3680(18) 0.18(3) Uani 0.43(5) 1 d D U P F 2
H7BA H -0.2780 0.6136 0.3499 0.214 Uiso 0.43(5) 1 calc R . P F 2
H7BB H -0.2814 0.5508 0.3648 0.214 Uiso 0.43(5) 1 calc R . P F 2
N8 N -0.124(2) 0.230(2) 0.5255(10) 0.18(2) Uani 1 1 d . U . . .
H8A H -0.1428 0.2355 0.5054 0.221 Uiso 1 1 calc R . . . .
H8B H -0.0993 0.2016 0.5271 0.221 Uiso 1 1 calc R . . . .
N9S N -0.450(3) 0.555(3) 0.481(2) 0.133(18) Uani 0.56(4) 1 d . U P G 1
C100 C -0.415(4) 0.518(4) 0.492(2) 0.128(16) Uani 0.56(4) 1 d . U P G 1
H100 H -0.3931 0.5329 0.5107 0.154 Uiso 0.56(4) 1 calc R . P G 1
C101 C -0.464(4) 0.554(4) 0.445(3) 0.15(3) Uani 0.56(4) 1 d . U P G 1
H10A H -0.4311 0.5454 0.4304 0.232 Uiso 0.56(4) 1 calc GR . P G 1
H10B H -0.4792 0.5934 0.4379 0.232 Uiso 0.56(4) 1 calc GR . P G 1
H10C H -0.4931 0.5239 0.4403 0.232 Uiso 0.56(4) 1 calc GR . P G 1
C102 C -0.453(4) 0.614(4) 0.496(2) 0.14(3) Uani 0.56(4) 1 d . U P G 1
H10D H -0.4362 0.6145 0.5195 0.204 Uiso 0.56(4) 1 calc GR . P G 1
H10E H -0.4924 0.6268 0.4973 0.204 Uiso 0.56(4) 1 calc GR . P G 1
H10F H -0.4327 0.6421 0.4803 0.204 Uiso 0.56(4) 1 calc GR . P G 1

loop_
_atom_site_aniso_label
_atom_site_aniso_U_11
_atom_site_aniso_U_22
_atom_site_aniso_U_33
_atom_site_aniso_U_23
_atom_site_aniso_U_13
_atom_site_aniso_U_12
C1 0.05(3) 0.17(6) 0.07(3) 0.01(3) 0.003(19) 0.00(3)
C2 0.047(14) 0.15(2) 0.23(3) -0.02(2) 0.012(16) 0.006(13)
C3 0.055(14) 0.15(2) 0.24(3) -0.02(2) 0.011(17) 0.003(13)
C4 0.056(14) 0.15(2) 0.25(3) -0.02(2) 0.011(17) 0.002(13)
C5 0.054(14) 0.15(2) 0.23(3) -0.02(2) 0.009(16) 0.004(13)
C6 0.052(14) 0.15(2) 0.25(3) -0.02(2) 0.011(18) 0.006(13)
C7 0.054(14) 0.15(2) 0.26(3) -0.02(2) 0.009(18) 0.007(13)
C8 0.048(17) 0.28(4) 0.41(5) 0.08(4) -0.02(2) -0.01(2)
C9 0.048(17) 0.29(4) 0.41(5) 0.08(4) -0.01(2) -0.01(2)
C10 0.040(17) 0.28(4) 0.40(5) 0.08(4) -0.01(2) 0.00(2)
C11 0.042(16) 0.29(4) 0.42(5) 0.09(4) -0.01(2) 0.00(2)
C12 0.044(16) 0.29(4) 0.42(5) 0.10(4) -0.01(2) 0.00(2)
C13 0.041(17) 0.28(4) 0.39(5) 0.08(4) -0.01(2) -0.01(2)
C14 0.047(12) 0.13(2) 0.16(3) -0.017(17) 0.013(13) -0.002(11)
C15 0.052(12) 0.13(2) 0.14(2) -0.008(18) 0.019(12) -0.001(11)
C16 0.052(11) 0.13(2) 0.13(2) -0.008(17) 0.021(13) 0.000(11)
C17 0.053(11) 0.128(19) 0.12(2) -0.010(15) 0.022(12) 0.000(11)
C18 0.049(11) 0.128(19) 0.11(2) -0.012(15) 0.018(11) -0.001(11)
C19 0.049(11) 0.130(19) 0.16(3) -0.018(16) 0.013(13) -0.002(11)
C20 0.052(11) 0.13(2) 0.07(2) 0.00(2) 0.016(11) 0.001(12)
C21 0.081(16) 0.144(17) 0.051(9) -0.026(10) -0.043(10) 0.027(13)
C22 0.126(19) 0.19(2) 0.057(9) -0.032(10) -0.058(11) 0.063(16)
C23 0.17(2) 0.21(2) 0.065(10) -0.045(12) -0.073(12) 0.092(19)
C24 0.17(3) 0.22(3) 0.067(11) -0.043(13) -0.076(13) 0.10(2)
C25 0.16(3) 0.22(3) 0.072(13) -0.041(14) -0.075(15) 0.09(2)
C26 0.17(2) 0.22(2) 0.071(12) -0.038(13) -0.070(15) 0.09(2)
C27 0.15(2) 0.20(2) 0.067(12) -0.036(12) -0.065(13) 0.082(18)
C28 0.23(3) 0.31(4) 0.095(16) -0.038(19) -0.080(18) 0.13(3)
C29 0.22(3) 0.32(4) 0.095(16) -0.042(19) -0.100(18) 0.15(3)
C30 0.22(3) 0.34(4) 0.093(15) -0.045(18) -0.088(16) 0.17(3)
C31 0.20(2) 0.32(3) 0.077(12) -0.031(15) -0.074(14) 0.15(2)
C32 0.21(3) 0.32(4) 0.080(13) -0.031(17) -0.060(15) 0.14(3)
C33 0.24(3) 0.32(4) 0.087(14) -0.034(18) -0.079(16) 0.14(3)
C34 0.18(2) 0.27(3) 0.071(11) -0.039(13) -0.063(13) 0.14(2)
C35 0.18(2) 0.25(3) 0.069(12) -0.030(14) -0.058(14) 0.13(2)
C36 0.16(2) 0.20(2) 0.063(11) -0.026(13) -0.048(13) 0.110(19)
C37 0.124(19) 0.17(2) 0.049(10) -0.026(12) -0.048(12) 0.077(17)
C38 0.14(2) 0.21(3) 0.063(11) -0.047(14) -0.058(13) 0.09(2)
C39 0.17(2) 0.25(3) 0.071(12) -0.051(15) -0.069(13) 0.12(2)
C40 0.12(2) 0.14(3) 0.048(13) -0.024(16) -0.042(14) 0.06(2)
C41 0.09(3) 0.21(6) 0.10(4) -0.05(4) 0.06(3) -0.08(4)
C42 0.19(3) 0.26(3) 0.075(15) -0.041(18) 0.097(18) -0.10(2)
C43 0.20(3) 0.27(3) 0.083(15) -0.039(18) 0.093(18) -0.11(2)
C44 0.21(3) 0.28(4) 0.083(16) -0.040(18) 0.094(19) -0.11(3)
C45 0.20(3) 0.28(4) 0.082(16) -0.041(18) 0.094(19) -0.10(3)
C46 0.21(3) 0.28(4) 0.081(15) -0.047(19) 0.100(18) -0.11(3)
C47 0.21(3) 0.27(3) 0.080(15) -0.048(18) 0.101(18) -0.11(2)
C48 0.16(2) 0.42(5) 0.076(14) 0.02(2) 0.063(16) -0.09(3)
C49 0.17(2) 0.43(5) 0.075(14) 0.03(2) 0.062(16) -0.10(3)
C50 0.15(2) 0.42(5) 0.069(14) 0.03(2) 0.056(16) -0.09(3)
C51 0.14(2) 0.39(5) 0.063(14) 0.02(2) 0.059(16) -0.08(3)
C52 0.14(2) 0.40(5) 0.073(14) 0.02(2) 0.060(15) -0.08(3)
C53 0.16(2) 0.41(5) 0.076(14) 0.02(2) 0.066(16) -0.09(3)
C54 0.114(19) 0.19(3) 0.051(11) 0.007(14) 0.031(12) -0.049(19)
C55 0.13(2) 0.21(3) 0.045(11) 0.003(14) 0.034(12) -0.067(19)
C56 0.121(18) 0.21(3) 0.044(10) 0.003(14) 0.031(12) -0.062(18)
C57 0.079(16) 0.16(3) 0.043(10) 0.011(13) 0.026(11) -0.024(16)
C58 0.099(18) 0.19(3) 0.051(10) 0.005(14) 0.032(11) -0.049(18)
C59 0.111(18) 0.21(3) 0.053(11) 0.001(15) 0.036(12) -0.059(19)
C60 0.07(2) 0.015(16) 0.06(2) -0.009(16) 0.036(18) 0.000(17)
C61 0.29(3) 0.026(9) 0.088(11) 0.000(8) -0.019(14) -0.004(12)
C62 0.28(3) 0.026(8) 0.103(12) 0.000(8) -0.029(15) -0.005(11)
C63 0.29(3) 0.032(10) 0.104(12) -0.002(8) -0.031(16) 0.001(14)
C64 0.29(4) 0.031(11) 0.103(14) -0.001(9) -0.032(18) 0.000(14)
C65 0.28(4) 0.032(12) 0.106(14) 0.002(10) -0.03(2) -0.003(15)
C66 0.31(4) 0.034(11) 0.105(14) 0.003(9) -0.035(18) -0.002(15)
C67 0.33(3) 0.034(11) 0.109(13) 0.003(9) -0.024(16) -0.002(15)
C68 0.16(3) 0.044(13) 0.18(3) 0.031(16) 0.01(2) 0.011(15)
C69 0.16(3) 0.042(13) 0.18(3) 0.032(16) 0.01(2) 0.011(15)
C70 0.17(3) 0.042(13) 0.18(3) 0.033(16) 0.02(2) 0.012(16)
C71 0.17(3) 0.041(13) 0.18(3) 0.033(16) 0.03(2) 0.012(15)
C72 0.19(3) 0.046(13) 0.20(3) 0.031(17) 0.05(2) 0.012(16)
C73 0.18(3) 0.044(13) 0.20(3) 0.031(17) 0.03(2) 0.010(16)
C74 0.093(12) 0.058(11) 0.16(3) 0.000(12) 0.024(15) 0.002(9)
C75 0.089(12) 0.052(10) 0.19(3) 0.003(12) 0.025(14) 0.008(9)
C76 0.074(9) 0.051(10) 0.14(2) 0.005(11) 0.020(10) 0.010(8)
C77 0.073(9) 0.047(8) 0.086(17) 0.007(8) 0.013(9) 0.006(7)
C78 0.076(9) 0.057(10) 0.14(2) 0.000(11) 0.020(10) -0.001(8)
C79 0.091(12) 0.056(10) 0.15(2) 0.000(12) 0.023(13) 0.000(9)
C80 0.045(7) 0.051(8) 0.064(14) 0.004(9) 0.010(8) 0.005(7)
O1 0.026(13) 0.10(2) 0.14(2) -0.040(19) 0.003(13) 0.001(13)
O2 0.051(14) 0.054(15) 0.088(17) -0.002(13) -0.002(12) 0.006(12)
O3 0.045(13) 0.068(17) 0.086(16) -0.022(13) 0.008(11) 0.009(12)
O4 0.022(11) 0.11(2) 0.089(16) 0.009(16) 0.008(10) -0.013(13)
O5 0.066(16) 0.18(3) 0.061(16) -0.021(18) 0.033(13) -0.036(18)
O6 0.12(2) 0.09(2) 0.10(2) -0.033(16) 0.072(18) -0.034(18)
O7 0.055(13) 0.047(13) 0.056(13) -0.009(12) 0.012(10) -0.016(11)
O8 0.102(18) 0.062(17) 0.048(13) -0.012(12) 0.034(12) 0.005(15)
O9 0.057(12) 0.109(15) 0.035(8) -0.004(9) -0.031(8) 0.009(11)
O10 0.108(17) 0.157(17) 0.062(12) -0.039(12) -0.054(12) 0.047(14)
O11 0.107(19) 0.072(17) 0.056(14) -0.007(13) -0.047(13) 0.019(15)
O12 0.065(14) 0.083(18) 0.058(14) -0.003(13) -0.023(11) 0.023(13)
O13 0.23(3) 0.024(10) 0.078(11) -0.005(8) 0.002(14) 0.015(14)
O14 0.33(4) 0.023(11) 0.087(12) 0.001(9) -0.019(15) -0.013(16)
O15 0.037(7) 0.035(9) 0.098(15) -0.001(10) 0.011(7) 0.017(7)
O16 0.038(7) 0.040(9) 0.033(9) 0.003(8) 0.009(6) -0.003(7)
O17 0.029(7) 0.032(10) 0.005(6) -0.002(5) 0.002(5) 0.015(6)
O18 0.012(8) 0.061(13) 0.018(8) -0.008(9) 0.000(6) -0.012(8)
O19 0.050(11) 0.061(15) 0.025(10) -0.002(9) -0.010(8) -0.009(10)
O20 0.027(8) 0.024(10) 0.034(9) -0.003(8) -0.018(6) -0.007(7)
O21S 0.16(2) 0.049(15) 0.056(14) -0.026(12) 0.012(14) 0.022(15)
O22S 0.16(2) 0.088(18) 0.15(2) -0.060(17) -0.03(2) 0.080(17)
O23S 0.168(16) 0.18(3) 0.097(14) 0.061(16) 0.004(12) 0.081(17)
O24S 0.18(2) 0.105(19) 0.050(10) 0.029(11) -0.008(11) 0.004(16)
Yb1 0.0275(8) 0.0462(10) 0.0332(8) 0.0029(7) 0.0059(6) -0.0047(7)
Yb2 0.0262(8) 0.0459(10) 0.0307(8) -0.0014(7) 0.0056(6) -0.0018(7)
Yb3 0.0551(10) 0.0408(10) 0.0228(8) -0.0041(7) 0.0041(7) 0.0043(8)
Yb4 0.0615(10) 0.0395(10) 0.0205(8) 0.0041(7) 0.0045(7) 0.0022(8)
N1A 0.06(2) 0.15(3) 0.28(7) -0.02(3) 0.01(3) 0.003(16)
N1B 0.05(2) 0.15(3) 0.33(7) -0.04(3) 0.01(3) 0.007(17)
N2 0.08(3) 0.12(4) 0.27(6) 0.01(4) 0.02(3) -0.01(2)
N3A 0.16(3) 0.28(6) 0.04(2) 0.00(2) 0.032(18) -0.12(4)
N3B 0.14(4) 0.27(5) 0.056(13) -0.01(2) 0.044(16) -0.11(4)
N4A 0.24(5) 0.28(5) 0.09(2) -0.05(3) 0.10(3) -0.12(4)
N4B 0.23(6) 0.28(4) 0.08(3) -0.05(3) 0.11(3) -0.12(4)
N5A 0.21(5) 0.23(4) 0.074(18) -0.05(2) -0.07(2) 0.11(4)
N5B 0.20(6) 0.21(2) 0.07(2) -0.054(16) -0.10(3) 0.10(2)
N6A 0.075(12) 0.052(19) 0.18(6) 0.01(2) 0.019(15) 0.008(12)
N6B 0.078(11) 0.058(18) 0.19(5) -0.01(2) 0.009(14) -0.001(11)
N7A 0.31(7) 0.044(19) 0.109(15) 0.004(12) -0.03(2) 0.00(2)
N7B 0.39(8) 0.03(2) 0.112(15) 0.004(13) -0.01(2) -0.01(3)
N8 0.23(4) 0.25(3) 0.080(15) -0.047(19) -0.069(19) 0.16(3)
N9S 0.15(3) 0.09(2) 0.16(3) -0.07(2) -0.05(3) 0.08(2)
C100 0.14(3) 0.09(2) 0.15(3) -0.07(2) -0.05(3) 0.079(19)
C101 0.20(6) 0.10(3) 0.17(3) -0.07(2) -0.07(3) 0.10(4)
C102 0.15(5) 0.09(2) 0.17(4) -0.07(2) -0.06(4) 0.09(3)

loop_
_atom_type_symbol
_atom_type_description
_atom_type_scat_dispersion_real
_atom_type_scat_dispersion_imag
_atom_type_scat_source
C C 0.0181 0.0091 'International Tables Vol C Tables 4.2.6.8 and 6.1.1.4'
H H 0.0000 0.0000 'International Tables Vol C Tables 4.2.6.8 and 6.1.1.4'
N N 0.0311 0.0180 'International Tables Vol C Tables 4.2.6.8 and 6.1.1.4'
O O 0.0492 0.0322 'International Tables Vol C Tables 4.2.6.8 and 6.1.1.4'
Yb Yb -7.2108 4.4329 'International Tables Vol C Tables 4.2.6.8 and 6.1.1.4'

loop_
_geom_angle_atom_site_label_1
_geom_angle_atom_site_label_2
_geom_angle_atom_site_label_3
_geom_angle
_geom_angle_site_symmetry_1
_geom_angle_site_symmetry_3
C2 C1 Yb1 178(3) . .
O1 C1 C2 118(3) . .
O1 C1 Yb1 63.1(19) . .
O2 C1 C2 117(3) . .
O2 C1 O1 125(3) . .
O2 C1 Yb1 62.0(18) . .
C3 C2 C1 123(2) . .
C3 C2 C7 120.0 . .
C7 C2 C1 117(2) . .
C2 C3 N1A 118(3) . .
C4 C3 C2 120.0 . .
C4 C3 N1A 122(3) . .
C3 C4 H4 120.0 . .
C3 C4 C5 120.0 . .
C5 C4 H4 120.0 . .
C4 C5 C6 120.0 . .
C4 C5 C13 120.0(7) . .
C6 C5 C13 120.0(7) . .
C5 C6 H6 120.0 . .
C7 C6 C5 120.0 . .
C7 C6 H6 120.0 . .
C2 C7 N1B 123(4) . .
C6 C7 C2 120.0 . .
C6 C7 N1B 117(3) . .
C9 C8 H8 120.0 . .
C9 C8 C13 120.0 . .
C13 C8 H8 120.0 . .
C8 C9 H9 120.0 . .
C8 C9 C10 120.0 . .
C10 C9 H9 120.0 . .
C9 C10 C15 119.6(8) . .
C11 C10 C9 120.0 . .
C11 C10 C15 120.4(8) . .
C10 C11 H11 120.0 . .
C12 C11 C10 120.0 . .
C12 C11 H11 120.0 . .
C11 C12 H12 120.0 . .
C11 C12 C13 120.0 . .
C13 C12 H12 120.0 . .
C8 C13 C5 120.2(13) . .
C12 C13 C5 119.8(13) . .
C12 C13 C8 120.0 . .
C15 C14 H14 120.0 . .
C15 C14 C19 120.0 . .
C19 C14 H14 120.0 . .
C14 C15 C10 119.1(8) . .
C16 C15 C10 120.9(8) . .
C16 C15 C14 120.0 . .
C15 C16 H16 120.0 . .
C15 C16 C17 120.0 . .
C17 C16 H16 120.0 . .
C16 C17 N2 116.0(19) . .
C18 C17 C16 120.0 . .
C18 C17 N2 123.9(19) . .
C17 C18 C19 120.0 . .
C17 C18 C20 120.9(7) . .
C19 C18 C20 119.0(7) . .
C14 C19 H19 120.0 . .
C18 C19 C14 120.0 . .
C18 C19 H19 120.0 . .
C18 C20 Yb2 175(2) . 4_776
O3 C20 C18 115.6(16) . .
O3 C20 Yb2 60.6(13) . 4_776
O4 C20 C18 120.5(15) . .
O4 C20 O3 124(2) . .
O4 C20 Yb2 63.2(13) . 4_776
O9 C21 C22 114(2) . .
O10 C21 C22 118(2) . .
O10 C21 O9 127(3) . .
C23 C22 C21 117.3(18) . .
C23 C22 C27 120.0 . .
C27 C22 C21 122.7(18) . .
C22 C23 C24 120.0 . .
C22 C23 N5B 121(3) . .
C24 C23 N5B 114(3) . .
C23 C24 H24 120.0 . .
C23 C24 C25 120.0 . .
C25 C24 H24 120.0 . .
C24 C25 C28 119.8(8) . .
C26 C25 C24 120.0 . .
C26 C25 C28 120.1(8) . .
C25 C26 H26 120.0 . .
C27 C26 C25 120.0 . .
C27 C26 H26 120.0 . .
C22 C27 N5A 124(3) . .
C26 C27 C22 120.0 . .
C26 C27 N5A 116(3) . .
C29 C28 C25 119.8(14) . .
C29 C28 C33 120.0 . .
C33 C28 C25 119.9(14) . .
C28 C29 H29 120.0 . .
C30 C29 C28 120.0 . .
C30 C29 H29 120.0 . .
C29 C30 H30 120.0 . .
C29 C30 C31 120.0 . .
C31 C30 H30 120.0 . .
C30 C31 C34 119.6(13) . .
C32 C31 C30 120.0 . .
C32 C31 C34 120.4(13) . .
C31 C32 H32 120.0 . .
C33 C32 C31 120.0 . .
C33 C32 H32 120.0 . .
C28 C33 H33 120.0 . .
C32 C33 C28 120.0 . .
C32 C33 H33 120.0 . .
C35 C34 C31 119.5(8) . .
C35 C34 C39 120.0 . .
C39 C34 C31 120.5(8) . .
C34 C35 H35 120.0 . .
C36 C35 C34 120.0 . .
C36 C35 H35 120.0 . .
C37 C36 C35 120.0 . .
N8 C36 C35 119(2) . .
N8 C36 C37 121(2) . .
C36 C37 C38 120.0 . .
C36 C37 C40 121.8(17) . .
C38 C37 C40 117.7(17) . .
C37 C38 H38 120.0 . .
C37 C38 C39 120.0 . .
C39 C38 H38 120.0 . .
C34 C39 H39 120.0 . .
C38 C39 C34 120.0 . .
C38 C39 H39 120.0 . .
O11 C40 C37 118(2) . .
O12 C40 C37 118(3) . .
O12 C40 O11 121(3) . .
O5 C41 C42 116(3) . .
O5 C41 O6 126(4) . .
O6 C41 C42 118(3) . .
C43 C42 C41 121(2) . .
C43 C42 C47 120.0 . .
C47 C42 C41 119(2) . .
C42 C43 C44 120.0 . .
C42 C43 N4A 120(3) . .
C44 C43 N4A 120(3) . .
C43 C44 H44 120.0 . .
C45 C44 C43 120.0 . .
C45 C44 H44 120.0 . .
C44 C45 C46 120.0 . .
C44 C45 C48 124(2) . .
C46 C45 C48 116(2) . .
C45 C46 H46 120.0 . .
C45 C46 C47 120.0 . .
C47 C46 H46 120.0 . .
C42 C47 N4B 126(3) . .
C46 C47 C42 120.0 . .
C46 C47 N4B 114(3) . .
C49 C48 C45 115(2) . .
C49 C48 C53 120.0 . .
C53 C48 C45 125(2) . .
C48 C49 H49 120.0 . .
C48 C49 C50 120.0 . .
C50 C49 H49 120.0 . .
C49 C50 H50 120.0 . .
C51 C50 C49 120.0 . .
C51 C50 H50 120.0 . .
C50 C51 C52 120.0 . .
C50 C51 C54 119(2) . .
C52 C51 C54 121(2) . .
C51 C52 H52 120.0 . .
C53 C52 C51 120.0 . .
C53 C52 H52 120.0 . .
C48 C53 H53 120.0 . .
C52 C53 C48 120.0 . .
C52 C53 H53 120.0 . .
C55 C54 C51 120(2) . .
C55 C54 C59 120.0 . .
C59 C54 C51 120(2) . .
C54 C55 H55 120.0 . .
C54 C55 C56 120.0 . .
C56 C55 H55 120.0 . .
C55 C56 N3A 114(3) . .
C57 C56 C55 120.0 . .
C57 C56 N3A 125(3) . .
C56 C57 C58 120.0 . .
C56 C57 C60 120(2) . .
C58 C57 C60 120(2) . .
C59 C58 C57 120.0 . .
N3B C58 C57 120(3) . .
N3B C58 C59 120(3) . .
C54 C59 H59 120.0 . .
C58 C59 C54 120.0 . .
C58 C59 H59 120.0 . .
O7 C60 C57 117(3) . .
O7 C60 O8 125(3) . .
O8 C60 C57 117(3) . .
O13 C61 C62 121(3) . .
O14 C61 C62 120(3) . .
O14 C61 O13 118(3) . .
C63 C62 C61 122(2) . .
C63 C62 C67 120.0 . .
C67 C62 C61 118(2) . .
C62 C63 C64 120.0 . .
N7A C63 C62 121(3) . .
N7A C63 C64 119(3) . .
C63 C64 H64 120.0 . .
C63 C64 C65 120.0 . .
C65 C64 H64 120.0 . .
C64 C65 C66 120.0 . .
C64 C65 C68 116(2) . .
C66 C65 C68 124(2) . .
C65 C66 H66 120.0 . .
C67 C66 C65 120.0 . .
C67 C66 H66 120.0 . .
C66 C67 C62 120.0 . .
N7B C67 C62 129(4) . .
N7B C67 C66 110(4) . .
C69 C68 C65 121(3) . .
C69 C68 C73 120.0 . .
C73 C68 C65 119(3) . .
C68 C69 H69 120.0 . .
C70 C69 C68 120.0 . .
C70 C69 H69 120.0 . .
C69 C70 H70 120.0 . .
C71 C70 C69 120.0 . .
C71 C70 H70 120.0 . .
C70 C71 C72 120.0 . .
C70 C71 C74 126(2) . .
C72 C71 C74 114(2) . .
C71 C72 H72 120.0 . .
C73 C72 C71 120.0 . .
C73 C72 H72 120.0 . .
C68 C73 H73 120.0 . .
C72 C73 C68 120.0 . .
C72 C73 H73 120.0 . .
C75 C74 C71 121(2) . .
C75 C74 C79 120.0 . .
C79 C74 C71 119(2) . .
C74 C75 H75 120.0 . .
C76 C75 C74 120.0 . .
C76 C75 H75 120.0 . .
C75 C76 C77 120.0 . .
C75 C76 N6A 119(4) . .
C77 C76 N6A 121(4) . .
C76 C77 C78 120.0 . .
C76 C77 C80 121(2) . .
C78 C77 C80 119(2) . .
C77 C78 N6B 126(3) . .
C79 C78 C77 120.0 . .
C79 C78 N6B 112(3) . .
C74 C79 H79 120.0 . .
C78 C79 C74 120.0 . .
C78 C79 H79 120.0 . .
O15 C80 C77 114(2) . .
O16 C80 C77 121(3) . .
O16 C80 O15 126(3) . .
C1 O1 Yb1 89(2) . .
C1 O2 Yb1 90(2) . .
C20 O3 Yb2 91.0(14) . 4_776
C20 O4 Yb2 88.6(15) . 4_776
C41 O5 Yb1 129(3) . .
C41 O6 Yb4 137(2) . 4_666
C60 O7 Yb2 135.7(18) . 1_645
C60 O8 Yb3 134.9(19) . 1_655
C21 O9 Yb2 131(2) . 4_676
C21 O10 Yb4 137(2) . 4_666
C40 O11 Yb3 136(2) . .
C40 O12 Yb1 137(2) . 4_565
C61 O13 Yb3 136(2) . .
C61 O14 Yb4 140(2) . .
C80 O15 Yb1 135.1(17) . 4_575
C80 O16 Yb2 137.7(18) . .
Yb2 O17 Yb3 106.9(6) 1_545 .
Yb2 O17 Yb4 106.1(5) 1_545 .
Yb3 O17 Yb4 106.3(6) . .
Yb1 O18 Yb2 108.0(6) 4_575 .
Yb1 O18 Yb3 105.8(6) 4_575 1_565
Yb2 O18 Yb3 103.0(6) . 1_565
Yb1 O19 Yb3 104.4(7) . 4_666
Yb4 O19 Yb1 106.5(7) 4_666 .
Yb4 O19 Yb3 104.6(7) 4_666 4_666
Yb1 O20 Yb2 107.8(6) . 4_676
Yb1 O20 Yb4 106.6(6) . 4_666
Yb4 O20 Yb2 104.2(6) 4_666 4_676
C100 O22S Yb3 138(4) . .
C1 Yb1 Yb2 177.4(6) . 4_676
C1 Yb1 Yb3 123.2(7) . 4_666
C1 Yb1 Yb4 122.6(7) . 4_666
O1 Yb1 C1 28.4(5) . .
O1 Yb1 Yb2 154.2(7) . 4_676
O1 Yb1 Yb3 100.5(8) . 4_666
O1 Yb1 Yb4 97.7(7) . 4_666
O2 Yb1 C1 28.3(5) . .
O2 Yb1 O1 56.6(9) . .
O2 Yb1 Yb2 149.1(6) . 4_676
O2 Yb1 Yb3 142.5(6) . 4_666
O2 Yb1 Yb4 143.2(6) . 4_666
O5 Yb1 C1 72.8(10) . .
O5 Yb1 O1 74.1(10) . .
O5 Yb1 O2 74.2(9) . .
O5 Yb1 Yb2 106.8(6) . 4_676
O5 Yb1 Yb3 132.2(8) . 4_666
O5 Yb1 Yb4 73.3(8) . 4_666
O12 Yb1 C1 70.8(10) 4_666 .
O12 Yb1 O1 73.6(9) 4_666 .
O12 Yb1 O2 74.3(8) 4_666 .
O12 Yb1 O5 143.6(8) 4_666 .
O12 Yb1 O18 73.5(6) 4_666 4_676
O12 Yb1 O19 92.5(7) 4_666 .
O12 Yb1 Yb2 109.5(5) 4_666 4_676
O12 Yb1 Yb3 70.5(6) 4_666 4_666
O12 Yb1 Yb4 127.5(6) 4_666 4_666
O15 Yb1 C1 106.7(7) 4_676 .
O15 Yb1 O1 135.0(9) 4_676 .
O15 Yb1 O2 78.5(8) 4_676 .
O15 Yb1 O5 91.6(10) 4_676 .
O15 Yb1 O12 99.5(8) 4_676 4_666
O15 Yb1 O18 81.8(6) 4_676 4_676
O15 Yb1 O19 148.1(6) 4_676 .
O15 Yb1 O20 82.2(7) 4_676 .
O15 Yb1 Yb2 70.7(5) 4_676 4_676
O15 Yb1 Yb3 119.4(5) 4_676 4_666
O15 Yb1 Yb4 119.1(5) 4_676 4_666
O18 Yb1 C1 144.2(9) 4_676 .
O18 Yb1 O1 134.0(9) 4_676 .
O18 Yb1 O2 138.5(7) 4_676 .
O18 Yb1 O5 142.7(7) 4_676 .
O18 Yb1 O19 73.5(6) 4_676 .
O18 Yb1 Yb2 36.5(4) 4_676 4_676
O18 Yb1 Yb3 37.6(4) 4_676 4_666
O18 Yb1 Yb4 78.1(4) 4_676 4_666
O19 Yb1 C1 105.1(7) . .
O19 Yb1 O1 76.7(9) . .
O19 Yb1 O2 133.3(8) . .
O19 Yb1 O5 96.0(10) . .
O19 Yb1 Yb2 77.5(5) . 4_676
O19 Yb1 Yb3 38.7(4) . 4_666
O19 Yb1 Yb4 36.6(4) . 4_666
O20 Yb1 C1 143.5(9) . .
O20 Yb1 O1 129.3(8) . .
O20 Yb1 O2 140.0(7) . .
O20 Yb1 O5 71.7(7) . .
O20 Yb1 O12 143.9(7) . 4_666
O20 Yb1 O18 71.1(5) . 4_676
O20 Yb1 O19 71.1(6) . .
O20 Yb1 Yb2 36.8(4) . 4_676
O20 Yb1 Yb3 77.3(4) . 4_666
O20 Yb1 Yb4 36.9(4) . 4_666
Yb3 Yb1 Yb2 59.05(4) 4_666 4_676
Yb4 Yb1 Yb2 59.37(4) 4_666 4_676
Yb4 Yb1 Yb3 60.21(4) 4_666 4_666
C20 Yb2 Yb1 175.1(5) 4_475 4_575
C20 Yb2 Yb3 124.8(6) 4_475 1_565
C20 Yb2 Yb4 123.6(6) 4_475 1_565
O3 Yb2 C20 28.3(5) 4_475 4_475
O3 Yb2 O4 56.5(8) 4_475 4_475
O3 Yb2 Yb1 156.2(5) 4_475 4_575
O3 Yb2 Yb3 101.5(6) 4_475 1_565
O3 Yb2 Yb4 99.6(5) 4_475 1_565
O4 Yb2 C20 28.2(5) 4_475 4_475
O4 Yb2 Yb1 147.2(6) 4_475 4_575
O4 Yb2 Yb3 143.5(5) 4_475 1_565
O4 Yb2 Yb4 143.7(6) 4_475 1_565
O7 Yb2 C20 71.5(9) 1_465 4_475
O7 Yb2 O3 73.1(7) 1_465 4_475
O7 Yb2 O4 74.5(7) 1_465 4_475
O7 Yb2 O9 143.0(7) 1_465 4_575
O7 Yb2 O18 75.2(6) 1_465 .
O7 Yb2 O20 143.5(6) 1_465 4_575
O7 Yb2 Yb1 110.2(5) 1_465 4_575
O7 Yb2 Yb3 71.0(5) 1_465 1_565
O7 Yb2 Yb4 128.4(5) 1_465 1_565
O9 Yb2 C20 71.7(9) 4_575 4_475
O9 Yb2 O3 73.3(8) 4_575 4_475
O9 Yb2 O4 74.4(8) 4_575 4_475
O9 Yb2 O18 141.5(6) 4_575 .
O9 Yb2 O20 72.7(6) 4_575 4_575
O9 Yb2 Yb1 106.7(5) 4_575 4_575
O9 Yb2 Yb3 131.1(6) 4_575 1_565
O9 Yb2 Yb4 72.4(6) 4_575 1_565
O16 Yb2 C20 104.7(6) . 4_475
O16 Yb2 O3 133.0(7) . 4_475
O16 Yb2 O4 76.6(7) . 4_475
O16 Yb2 O7 98.2(7) . 1_465
O16 Yb2 O9 93.5(8) . 4_575
O16 Yb2 O17 147.3(6) . 1_565
O16 Yb2 O18 80.9(6) . .
O16 Yb2 O20 82.2(5) . 4_575
O16 Yb2 Yb1 70.6(4) . 4_575
O16 Yb2 Yb3 119.5(5) . 1_565
O16 Yb2 Yb4 119.5(4) . 1_565
O17 Yb2 C20 108.0(6) 1_565 4_475
O17 Yb2 O3 79.6(6) 1_565 4_475
O17 Yb2 O4 136.1(7) 1_565 4_475
O17 Yb2 O7 92.2(6) 1_565 1_465
O17 Yb2 O9 96.5(7) 1_565 4_575
O17 Yb2 O18 72.0(6) 1_565 .
O17 Yb2 O20 71.4(5) 1_565 4_575
O17 Yb2 Yb1 76.7(4) 1_565 4_575
O17 Yb2 Yb3 36.8(4) 1_565 1_565
O17 Yb2 Yb4 37.4(3) 1_565 1_565
O18 Yb2 C20 146.7(8) . 4_475
O18 Yb2 O3 136.1(7) . 4_475
O18 Yb2 O4 138.8(7) . 4_475
O18 Yb2 O20 68.9(5) . 4_575
O18 Yb2 Yb1 35.5(3) . 4_575
O18 Yb2 Yb3 38.6(4) . 1_565
O18 Yb2 Yb4 77.5(4) . 1_565
O20 Yb2 C20 144.0(8) 4_575 4_475
O20 Yb2 O3 131.8(6) 4_575 4_475
O20 Yb2 O4 139.3(7) 4_575 4_475
O20 Yb2 Yb1 35.4(4) 4_575 4_575
O20 Yb2 Yb3 77.2(4) 4_575 1_565
O20 Yb2 Yb4 37.3(4) 4_575 1_565
Yb3 Yb2 Yb1 59.84(4) 1_565 4_575
Yb3 Yb2 Yb4 60.44(4) 1_565 1_565
Yb4 Yb2 Yb1 59.24(4) 1_565 4_575
O8 Yb3 O11 90.6(9) 1_455 .
O8 Yb3 O17 93.9(7) 1_455 .
O8 Yb3 O18 75.6(7) 1_455 1_545
O8 Yb3 O19 146.0(8) 1_455 4_565
O8 Yb3 O21S 74.8(9) 1_455 .
O8 Yb3 O22S 73.9(11) 1_455 .
O8 Yb3 Yb1 111.2(6) 1_455 4_565
O8 Yb3 Yb2 72.6(6) 1_455 1_545
O8 Yb3 Yb4 129.7(6) 1_455 .
O11 Yb3 O17 146.7(7) . .
O11 Yb3 O18 77.9(7) . 1_545
O11 Yb3 O19 87.0(8) . 4_565
O11 Yb3 O21S 72.6(9) . .
O11 Yb3 O22S 145.0(9) . .
O11 Yb3 Yb1 70.2(6) . 4_565
O11 Yb3 Yb2 116.1(6) . 1_545
O11 Yb3 Yb4 123.3(6) . .
O13 Yb3 O8 137.9(9) . 1_455
O13 Yb3 O11 105.3(11) . .
O13 Yb3 O17 93.1(8) . .
O13 Yb3 O18 145.2(7) . 1_545
O13 Yb3 O19 74.8(8) . 4_565
O13 Yb3 O21S 73.4(9) . .
O13 Yb3 O22S 70.9(12) . .
O13 Yb3 Yb1 110.9(7) . 4_565
O13 Yb3 Yb2 128.5(7) . 1_545
O13 Yb3 Yb4 72.6(6) . .
O17 Yb3 O18 71.5(5) . 1_545
O17 Yb3 O19 71.2(5) . 4_565
O17 Yb3 O21S 140.1(7) . .
O17 Yb3 O22S 67.1(8) . .
O17 Yb3 Yb1 77.5(3) . 4_565
O17 Yb3 Yb2 36.3(4) . 1_545
O17 Yb3 Yb4 37.1(3) . .
O18 Yb3 O19 70.7(6) 1_545 4_565
O18 Yb3 O21S 137.5(7) 1_545 .
O18 Yb3 O22S 125.7(9) 1_545 .
O18 Yb3 Yb1 36.5(3) 1_545 4_565
O18 Yb3 Yb2 38.5(4) 1_545 1_545
O18 Yb3 Yb4 76.9(4) 1_545 .
O19 Yb3 O21S 135.6(8) 4_565 .
O19 Yb3 O22S 123.3(9) 4_565 .
O19 Yb3 Yb1 36.9(5) 4_565 4_565
O19 Yb3 Yb2 78.2(5) 4_565 1_545
O19 Yb3 Yb4 36.7(4) 4_565 .
O21S Yb3 O22S 73.0(9) . .
O21S Yb3 Yb1 142.3(6) . 4_565
O21S Yb3 Yb2 146.1(7) . 1_545
O21S Yb3 Yb4 145.4(6) . .
O22S Yb3 Yb1 144.6(7) . 4_565
O22S Yb3 Yb2 89.4(7) . 1_545
O22S Yb3 Yb4 89.6(7) . .
Yb2 Yb3 Yb1 61.11(4) 1_545 4_565
Yb2 Yb3 Yb4 59.81(4) 1_545 .
Yb4 Yb3 Yb1 59.46(4) . 4_565
O6 Yb4 O17 145.7(8) 4_565 .
O6 Yb4 O19 86.1(9) 4_565 4_565
O6 Yb4 O20 76.1(8) 4_565 4_565
O6 Yb4 O23S 139.9(10) 4_565 .
O6 Yb4 O24S 77.2(10) 4_565 .
O6 Yb4 Yb1 69.1(7) 4_565 4_565
O6 Yb4 Yb2 114.3(7) 4_565 1_545
O6 Yb4 Yb3 124.2(8) 4_565 .
O10 Yb4 O6 91.8(12) 4_565 4_565
O10 Yb4 O17 91.4(8) 4_565 .
O10 Yb4 O19 146.2(9) 4_565 4_565
O10 Yb4 O20 75.7(9) 4_565 4_565
O10 Yb4 O23S 67.4(13) 4_565 .
O10 Yb4 O24S 74.8(10) 4_565 .
O10 Yb4 Yb1 111.6(8) 4_565 4_565
O10 Yb4 Yb2 70.8(7) 4_565 1_545
O10 Yb4 Yb3 127.0(7) 4_565 .
O14 Yb4 O6 113.0(13) . 4_565
O14 Yb4 O10 134.1(13) . 4_565
O14 Yb4 O17 88.4(10) . .
O14 Yb4 O19 76.4(10) . 4_565
O14 Yb4 O20 145.5(8) . 4_565
O14 Yb4 O23S 69.0(15) . .
O14 Yb4 O24S 74.1(10) . .
O14 Yb4 Yb1 113.1(9) . 4_565
O14 Yb4 Yb2 124.4(8) . 1_545
O14 Yb4 Yb3 70.3(7) . .
O17 Yb4 O23S 71.7(8) . .
O17 Yb4 O24S 136.3(8) . .
O17 Yb4 Yb1 77.9(4) . 4_565
O17 Yb4 Yb2 36.5(4) . 1_545
O17 Yb4 Yb3 36.6(4) . .
O19 Yb4 O17 72.7(5) 4_565 .
O19 Yb4 O20 71.0(6) 4_565 4_565
O19 Yb4 O23S 130.3(9) 4_565 .
O19 Yb4 O24S 136.7(9) 4_565 .
O19 Yb4 Yb1 36.9(5) 4_565 4_565
O19 Yb4 Yb2 79.3(5) 4_565 1_545
O19 Yb4 Yb3 38.7(4) 4_565 .
O20 Yb4 O17 71.6(5) 4_565 .
O20 Yb4 O23S 126.3(11) 4_565 .
O20 Yb4 O24S 139.1(8) 4_565 .
O20 Yb4 Yb1 36.6(4) 4_565 4_565
O20 Yb4 Yb2 38.5(4) 4_565 1_545
O20 Yb4 Yb3 77.2(4) 4_565 .
O23S Yb4 Yb1 149.6(7) . 4_565
O23S Yb4 Yb2 91.6(9) . 1_545
O23S Yb4 Yb3 94.9(7) . .
O24S Yb4 O23S 64.7(10) . .
O24S Yb4 Yb1 145.7(8) . 4_565
O24S Yb4 Yb2 143.9(8) . 1_545
O24S Yb4 Yb3 143.6(7) . .
Yb1 Yb4 Yb2 61.39(4) 4_565 1_545
Yb1 Yb4 Yb3 60.33(4) 4_565 .
Yb2 Yb4 Yb3 59.75(4) 1_545 .
C3 N1A H1AA 120.0 . .
C3 N1A H1AB 120.0 . .
H1AA N1A H1AB 120.0 . .
C7 N1B H1BA 120.0 . .
C7 N1B H1BB 120.0 . .
H1BA N1B H1BB 120.0 . .
C17 N2 H2A 120.0 . .
C17 N2 H2B 120.0 . .
H2A N2 H2B 120.0 . .
C56 N3A H3AA 120.0 . .
C56 N3A H3AB 120.0 . .
H3AA N3A H3AB 120.0 . .
C58 N3B H3BA 120.0 . .
C58 N3B H3BB 120.0 . .
H3BA N3B H3BB 120.0 . .
C43 N4A H4AA 120.0 . .
C43 N4A H4AB 120.0 . .
H4AA N4A H4AB 120.0 . .
C47 N4B H4BA 120.0 . .
C47 N4B H4BB 120.0 . .
H4BA N4B H4BB 120.0 . .
C27 N5A H5AA 120.0 . .
C27 N5A H5AB 120.0 . .
H5AA N5A H5AB 120.0 . .
C23 N5B H5BA 120.0 . .
C23 N5B H5BB 120.0 . .
H5BA N5B H5BB 120.0 . .
C76 N6A H6AA 120.0 . .
C76 N6A H6AB 120.0 . .
H6AA N6A H6AB 120.0 . .
C78 N6B H6BA 120.0 . .
C78 N6B H6BB 120.0 . .
H6BA N6B H6BB 120.0 . .
C63 N7A H7AA 120.0 . .
C63 N7A H7AB 120.0 . .
H7AA N7A H7AB 120.0 . .
C67 N7B H7BA 120.0 . .
C67 N7B H7BB 120.0 . .
H7BA N7B H7BB 120.0 . .
C36 N8 H8A 120.0 . .
C36 N8 H8B 120.0 . .
H8A N8 H8B 120.0 . .
C100 N9S C101 119(7) . .
C100 N9S C102 121(7) . .
C101 N9S C102 111(7) . .
O22S C100 H100 112.6 . .
N9S C100 O22S 135(8) . .
N9S C100 H100 112.6 . .
N9S C101 H10A 109.5 . .
N9S C101 H10B 109.5 . .
N9S C101 H10C 109.5 . .
H10A C101 H10B 109.5 . .
H10A C101 H10C 109.5 . .
H10B C101 H10C 109.5 . .
N9S C102 H10D 109.5 . .
N9S C102 H10E 109.5 . .
N9S C102 H10F 109.5 . .
H10D C102 H10E 109.5 . .
H10D C102 H10F 109.5 . .
H10E C102 H10F 109.5 . .

loop_
_geom_bond_atom_site_label_1
_geom_bond_atom_site_label_2
_geom_bond_distance
_geom_bond_site_symmetry_2
C1 C2 1.54(4) .
C1 O1 1.29(2) .
C1 O2 1.28(2) .
C1 Yb1 2.71(4) .
C2 C3 1.3900 .
C2 C7 1.3900 .
C3 C4 1.3900 .
C3 N1A 1.54(6) .
C4 H4 0.9400 .
C4 C5 1.3900 .
C5 C6 1.3900 .
C5 C13 1.56(3) .
C6 H6 0.9400 .
C6 C7 1.3900 .
C7 N1B 1.54(6) .
C8 H8 0.9400 .
C8 C9 1.3900 .
C8 C13 1.3900 .
C9 H9 0.9400 .
C9 C10 1.3900 .
C10 C11 1.3900 .
C10 C15 1.48(3) .
C11 H11 0.9400 .
C11 C12 1.3900 .
C12 H12 0.9400 .
C12 C13 1.3900 .
C14 H14 0.9400 .
C14 C15 1.3900 .
C14 C19 1.3900 .
C15 C16 1.3900 .
C16 H16 0.9400 .
C16 C17 1.3900 .
C17 C18 1.3900 .
C17 N2 1.41(5) .
C18 C19 1.3900 .
C18 C20 1.559(18) .
C19 H19 0.9400 .
C20 O3 1.28(2) .
C20 O4 1.28(2) .
C20 Yb2 2.70(2) 4_776
C21 C22 1.52(4) .
C21 O9 1.26(2) .
C21 O10 1.25(2) .
C22 C23 1.3900 .
C22 C27 1.3900 .
C23 C24 1.3900 .
C23 N5B 1.51(10) .
C24 H24 0.9400 .
C24 C25 1.3900 .
C25 C26 1.3900 .
C25 C28 1.55(3) .
C26 H26 0.9400 .
C26 C27 1.3900 .
C27 N5A 1.49(7) .
C28 C29 1.3900 .
C28 C33 1.3900 .
C29 H29 0.9400 .
C29 C30 1.3900 .
C30 H30 0.9400 .
C30 C31 1.3900 .
C31 C32 1.3900 .
C31 C34 1.50(3) .
C32 H32 0.9400 .
C32 C33 1.3900 .
C33 H33 0.9400 .
C34 C35 1.3900 .
C34 C39 1.3900 .
C35 H35 0.9400 .
C35 C36 1.3900 .
C36 C37 1.3900 .
C36 N8 1.33(4) .
C37 C38 1.3900 .
C37 C40 1.49(4) .
C38 H38 0.9400 .
C38 C39 1.3900 .
C39 H39 0.9400 .
C40 O11 1.26(2) .
C40 O12 1.26(2) .
C41 C42 1.54(4) .
C41 O5 1.26(3) .
C41 O6 1.26(3) .
C42 C43 1.3900 .
C42 C47 1.3900 .
C43 C44 1.3900 .
C43 N4A 1.41(6) .
C44 H44 0.9400 .
C44 C45 1.3900 .
C45 C46 1.3900 .
C45 C48 1.50(2) .
C46 H46 0.9400 .
C46 C47 1.3900 .
C47 N4B 1.41(6) .
C48 C49 1.3900 .
C48 C53 1.3900 .
C49 H49 0.9400 .
C49 C50 1.3900 .
C50 H50 0.9400 .
C50 C51 1.3900 .
C51 C52 1.3900 .
C51 C54 1.53(2) .
C52 H52 0.9400 .
C52 C53 1.3900 .
C53 H53 0.9400 .
C54 C55 1.3900 .
C54 C59 1.3900 .
C55 H55 0.9400 .
C55 C56 1.3900 .
C56 C57 1.3900 .
C56 N3A 1.44(7) .
C57 C58 1.3900 .
C57 C60 1.52(3) .
C58 C59 1.3900 .
C58 N3B 1.28(7) .
C59 H59 0.9400 .
C60 O7 1.26(4) .
C60 O8 1.28(4) .
C61 C62 1.41(4) .
C61 O13 1.32(3) .
C61 O14 1.32(3) .
C62 C63 1.3900 .
C62 C67 1.3900 .
C63 C64 1.3900 .
C63 N7A 1.37(5) .
C64 H64 0.9400 .
C64 C65 1.3900 .
C65 C66 1.3900 .
C65 C68 1.53(2) .
C66 H66 0.9400 .
C66 C67 1.3900 .
C67 N7B 1.37(5) .
C68 C69 1.3900 .
C68 C73 1.3900 .
C69 H69 0.9400 .
C69 C70 1.3900 .
C70 H70 0.9400 .
C70 C71 1.3900 .
C71 C72 1.3900 .
C71 C74 1.48(2) .
C72 H72 0.9400 .
C72 C73 1.3900 .
C73 H73 0.9400 .
C74 C75 1.3900 .
C74 C79 1.3900 .
C75 H75 0.9400 .
C75 C76 1.3900 .
C76 C77 1.3900 .
C76 N6A 1.46(4) .
C77 C78 1.3900 .
C77 C80 1.56(3) .
C78 C79 1.3900 .
C78 N6B 1.46(4) .
C79 H79 0.9400 .
C80 O15 1.30(3) .
C80 O16 1.26(3) .
O1 Yb1 2.41(2) .
O2 Yb1 2.39(2) .
O3 Yb2 2.36(2) 4_776
O4 Yb2 2.41(2) 4_776
O5 Yb1 2.32(2) .
O6 Yb4 2.27(2) 4_666
O7 Yb2 2.28(2) 1_645
O8 Yb3 2.24(2) 1_655
O9 Yb2 2.307(18) 4_676
O10 Yb4 2.26(3) 4_666
O11 Yb3 2.25(2) .
O12 Yb1 2.28(2) 4_565
O13 Yb3 2.23(2) .
O14 Yb4 2.26(3) .
O15 Yb1 2.23(2) 4_575
O16 Yb2 2.201(18) .
O17 Yb2 2.271(16) 1_545
O17 Yb3 2.294(14) .
O17 Yb4 2.321(13) .
O18 Yb1 2.288(13) 4_575
O18 Yb2 2.341(14) .
O18 Yb3 2.347(18) 1_565
O19 Yb1 2.29(2) .
O19 Yb3 2.387(16) 4_666
O19 Yb4 2.281(17) 4_666
O20 Yb1 2.278(15) .
O20 Yb2 2.357(15) 4_676
O20 Yb4 2.295(16) 4_666
O21S Yb3 2.41(2) .
O22S Yb3 2.48(3) .
O22S C100 1.35(7) .
O23S Yb4 2.42(3) .
O24S Yb4 2.41(2) .
Yb1 O12 2.28(2) 4_666
Yb1 O15 2.23(2) 4_676
Yb1 O18 2.288(13) 4_676
Yb1 Yb2 3.7446(16) 4_676
Yb1 Yb3 3.698(2) 4_666
Yb1 Yb4 3.665(2) 4_666
Yb2 C20 2.70(2) 4_475
Yb2 O3 2.36(2) 4_475
Yb2 O4 2.41(2) 4_475
Yb2 O7 2.28(2) 1_465
Yb2 O9 2.307(18) 4_575
Yb2 O17 2.271(16) 1_565
Yb2 O20 2.357(16) 4_575
Yb2 Yb1 3.7446(16) 4_575
Yb2 Yb3 3.668(2) 1_565
Yb2 Yb4 3.670(2) 1_565
Yb3 O8 2.24(2) 1_455
Yb3 O18 2.347(18) 1_545
Yb3 O19 2.387(16) 4_565
Yb3 Yb1 3.698(2) 4_565
Yb3 Yb2 3.668(2) 1_545
Yb3 Yb4 3.6935(16) .
Yb4 O6 2.27(2) 4_565
Yb4 O10 2.26(3) 4_565
Yb4 O19 2.281(17) 4_565
Yb4 O20 2.295(16) 4_565
Yb4 Yb1 3.665(2) 4_565
Yb4 Yb2 3.670(2) 1_545
N1A H1AA 0.8700 .
N1A H1AB 0.8700 .
N1B H1BA 0.8700 .
N1B H1BB 0.8700 .
N2 H2A 0.8700 .
N2 H2B 0.8700 .
N3A H3AA 0.8700 .
N3A H3AB 0.8700 .
N3B H3BA 0.8700 .
N3B H3BB 0.8700 .
N4A H4AA 0.8700 .
N4A H4AB 0.8700 .
N4B H4BA 0.8700 .
N4B H4BB 0.8700 .
N5A H5AA 0.8700 .
N5A H5AB 0.8700 .
N5B H5BA 0.8700 .
N5B H5BB 0.8700 .
N6A H6AA 0.8700 .
N6A H6AB 0.8700 .
N6B H6BA 0.8700 .
N6B H6BB 0.8700 .
N7A H7AA 0.8700 .
N7A H7AB 0.8700 .
N7B H7BA 0.8700 .
N7B H7BB 0.8700 .
N8 H8A 0.8700 .
N8 H8B 0.8700 .
N9S C100 1.23(9) .
N9S C101 1.37(10) .
N9S C102 1.45(9) .
C100 H100 0.9400 .
C101 H10A 0.9700 .
C101 H10B 0.9700 .
C101 H10C 0.9700 .
C102 H10D 0.9700 .
C102 H10E 0.9700 .
C102 H10F 0.9700 .

loop_
_geom_torsion_atom_site_label_1
_geom_torsion_atom_site_label_2
_geom_torsion_atom_site_label_3
_geom_torsion_atom_site_label_4
_geom_torsion
_geom_torsion_site_symmetry_4
C1 C2 C3 C4 -180(3) .
C1 C2 C3 N1A -2(5) .
C1 C2 C7 C6 180(3) .
C1 C2 C7 N1B 6(7) .
C2 C1 O1 Yb1 179(3) .
C2 C1 O2 Yb1 -179(3) .
C2 C3 C4 C5 0.0 .
C3 C2 C7 C6 0.0 .
C3 C2 C7 N1B -173(7) .
C3 C4 C5 C6 0.0 .
C3 C4 C5 C13 179.9(11) .
C4 C5 C6 C7 0.0 .
C4 C5 C13 C8 138(3) .
C4 C5 C13 C12 -42(3) .
C5 C6 C7 C2 0.0 .
C5 C6 C7 N1B 174(6) .
C6 C5 C13 C8 -42(3) .
C6 C5 C13 C12 138(3) .
C7 C2 C3 C4 0.0 .
C7 C2 C3 N1A 178(5) .
C8 C9 C10 C11 0.0 .
C8 C9 C10 C15 -180(3) .
C9 C8 C13 C5 -180.0(18) .
C9 C8 C13 C12 0.0 .
C9 C10 C11 C12 0.0 .
C9 C10 C15 C14 44(3) .
C9 C10 C15 C16 -135(3) .
C10 C11 C12 C13 0.0 .
C10 C15 C16 C17 179(2) .
C11 C10 C15 C14 -136(3) .
C11 C10 C15 C16 46(3) .
C11 C12 C13 C5 180.0(17) .
C11 C12 C13 C8 0.0 .
C13 C5 C6 C7 -179.9(11) .
C13 C8 C9 C10 0.0 .
C14 C15 C16 C17 0.0 .
C15 C10 C11 C12 180(3) .
C15 C14 C19 C18 0.0 .
C15 C16 C17 C18 0.0 .
C15 C16 C17 N2 -175(3) .
C16 C17 C18 C19 0.0 .
C16 C17 C18 C20 177(3) .
C17 C18 C19 C14 0.0 .
C17 C18 C20 O3 171(2) .
C17 C18 C20 O4 -5(4) .
C18 C20 O3 Yb2 -176(2) 4_776
C18 C20 O4 Yb2 176(3) 4_776
C19 C14 C15 C10 -179(2) .
C19 C14 C15 C16 0.0 .
C19 C18 C20 O3 -12(4) .
C19 C18 C20 O4 171(3) .
C20 C18 C19 C14 -177(3) .
C21 C22 C23 C24 179(3) .
C21 C22 C23 N5B 25(6) .
C21 C22 C27 C26 -178(3) .
C21 C22 C27 N5A 1(6) .
C22 C21 O9 Yb2 176(2) 4_676
C22 C21 O10 Yb4 169(3) 4_666
C22 C23 C24 C25 0.0 .
C23 C22 C27 C26 0.0 .
C23 C22 C27 N5A 179(6) .
C23 C24 C25 C26 0.0 .
C23 C24 C25 C28 177.2(15) .
C24 C25 C26 C27 0.0 .
C24 C25 C28 C29 -7(3) .
C24 C25 C28 C33 168(2) .
C25 C26 C27 C22 0.0 .
C25 C26 C27 N5A -179(5) .
C25 C28 C29 C30 174(2) .
C25 C28 C33 C32 -174.5(19) .
C26 C25 C28 C29 170(2) .
C26 C25 C28 C33 -15(3) .
C27 C22 C23 C24 0.0 .
C27 C22 C23 N5B -153(6) .
C28 C25 C26 C27 -177.2(15) .
C28 C29 C30 C31 0.0 .
C29 C28 C33 C32 0.0 .
C29 C30 C31 C32 0.0 .
C29 C30 C31 C34 179.7(7) .
C30 C31 C32 C33 0.0 .
C30 C31 C34 C35 8(3) .
C30 C31 C34 C39 -173(2) .
C31 C32 C33 C28 0.0 .
C31 C34 C35 C36 178.6(9) .
C31 C34 C39 C38 -178.6(9) .
C32 C31 C34 C35 -172(2) .
C32 C31 C34 C39 6(3) .
C33 C28 C29 C30 0.0 .
C34 C31 C32 C33 -179.7(7) .
C34 C35 C36 C37 0.0 .
C34 C35 C36 N8 -179(5) .
C35 C34 C39 C38 0.0 .
C35 C36 C37 C38 0.0 .
C35 C36 C37 C40 -172(3) .
C36 C37 C38 C39 0.0 .
C36 C37 C40 O11 -171(3) .
C36 C37 C40 O12 -8(6) .
C37 C38 C39 C34 0.0 .
C37 C40 O11 Yb3 -166(2) .
C37 C40 O12 Yb1 -174(2) 4_565
C38 C37 C40 O11 16(6) .
C38 C37 C40 O12 179(3) .
C39 C34 C35 C36 0.0 .
C40 C37 C38 C39 173(3) .
C41 C42 C43 C44 -178(5) .
C41 C42 C43 N4A -2(7) .
C41 C42 C47 C46 178(5) .
C41 C42 C47 N4B -7(9) .
C42 C41 O5 Yb1 -170(3) .
C42 C41 O6 Yb4 -161(3) 4_666
C42 C43 C44 C45 0.0 .
C43 C42 C47 C46 0.0 .
C43 C42 C47 N4B 175(9) .
C43 C44 C45 C46 0.0 .
C43 C44 C45 C48 -178(3) .
C44 C45 C46 C47 0.0 .
C44 C45 C48 C49 31(3) .
C44 C45 C48 C53 -150(3) .
C45 C46 C47 C42 0.0 .
C45 C46 C47 N4B -176(8) .
C45 C48 C49 C50 179.3(8) .
C45 C48 C53 C52 -179.2(8) .
C46 C45 C48 C49 -147(3) .
C46 C45 C48 C53 32(3) .
C47 C42 C43 C44 0.0 .
C47 C42 C43 N4A 175(7) .
C48 C45 C46 C47 178(3) .
C48 C49 C50 C51 0.0 .
C49 C48 C53 C52 0.0 .
C49 C50 C51 C52 0.0 .
C49 C50 C51 C54 176(3) .
C50 C51 C52 C53 0.0 .
C50 C51 C54 C55 -16(3) .
C50 C51 C54 C59 165(2) .
C51 C52 C53 C48 0.0 .
C51 C54 C55 C56 -179(3) .
C51 C54 C59 C58 179(3) .
C52 C51 C54 C55 160(3) .
C52 C51 C54 C59 -20(3) .
C53 C48 C49 C50 0.0 .
C54 C51 C52 C53 -176(3) .
C54 C55 C56 C57 0.0 .
C54 C55 C56 N3A -173(6) .
C55 C54 C59 C58 0.0 .
C55 C56 C57 C58 0.0 .
C55 C56 C57 C60 -180(3) .
C56 C57 C58 C59 0.0 .
C56 C57 C58 N3B 179(7) .
C56 C57 C60 O7 176(2) .
C56 C57 C60 O8 -10(4) .
C57 C58 C59 C54 0.0 .
C57 C60 O7 Yb2 -175(2) 1_645
C57 C60 O8 Yb3 178(2) 1_655
C58 C57 C60 O7 -4(4) .
C58 C57 C60 O8 170(2) .
C59 C54 C55 C56 0.0 .
C60 C57 C58 C59 180(3) .
C60 C57 C58 N3B -1(7) .
C61 C62 C63 C64 179(5) .
C61 C62 C63 N7A -5(7) .
C61 C62 C67 C66 -179(5) .
C61 C62 C67 N7B -7(9) .
C62 C61 O13 Yb3 154(4) .
C62 C61 O14 Yb4 -164(4) .
C62 C63 C64 C65 0.0 .
C63 C62 C67 C66 0.0 .
C63 C62 C67 N7B 172(9) .
C63 C64 C65 C66 0.0 .
C63 C64 C65 C68 178(3) .
C64 C65 C66 C67 0.0 .
C64 C65 C68 C69 -38(3) .
C64 C65 C68 C73 142(2) .
C65 C66 C67 C62 0.0 .
C65 C66 C67 N7B -173(7) .
C65 C68 C69 C70 180(2) .
C65 C68 C73 C72 -180(2) .
C66 C65 C68 C69 140(3) .
C66 C65 C68 C73 -40(3) .
C67 C62 C63 C64 0.0 .
C67 C62 C63 N7A 177(6) .
C68 C65 C66 C67 -177(4) .
C68 C69 C70 C71 0.0 .
C69 C68 C73 C72 0.0 .
C69 C70 C71 C72 0.0 .
C69 C70 C71 C74 177(2) .
C70 C71 C72 C73 0.0 .
C70 C71 C74 C75 136(2) .
C70 C71 C74 C79 -36(3) .
C71 C72 C73 C68 0.0 .
C71 C74 C75 C76 -171(3) .
C71 C74 C79 C78 172(3) .
C72 C71 C74 C75 -47(2) .
C72 C71 C74 C79 142(2) .
C73 C68 C69 C70 0.0 .
C74 C71 C72 C73 -178(2) .
C74 C75 C76 C77 0.0 .
C74 C75 C76 N6A 180(5) .
C75 C74 C79 C78 0.0 .
C75 C76 C77 C78 0.0 .
C75 C76 C77 C80 -174(3) .
C76 C77 C78 C79 0.0 .
C76 C77 C78 N6B -162(4) .
C76 C77 C80 O15 -7(4) .
C76 C77 C80 O16 173(2) .
C77 C78 C79 C74 0.0 .
C77 C80 O15 Yb1 -177.5(19) 4_575
C77 C80 O16 Yb2 179.6(17) .
C78 C77 C80 O15 179(2) .
C78 C77 C80 O16 -1(4) .
C79 C74 C75 C76 0.0 .
C80 C77 C78 C79 174(3) .
C80 C77 C78 N6B 12(4) .
O1 C1 C2 C3 -175(3) .
O1 C1 C2 C7 5(5) .
O1 C1 O2 Yb1 3(4) .
O2 C1 C2 C3 7(5) .
O2 C1 C2 C7 -173(3) .
O2 C1 O1 Yb1 -3(4) .
O3 C20 O4 Yb2 0(4) 4_776
O4 C20 O3 Yb2 0(4) 4_776
O5 C41 C42 C43 2(7) .
O5 C41 C42 C47 -176(4) .
O5 C41 O6 Yb4 26(9) 4_666
O6 C41 C42 C43 -172(4) .
O6 C41 C42 C47 10(7) .
O6 C41 O5 Yb1 4(8) .
O7 C60 O8 Yb3 -9(5) 1_655
O8 C60 O7 Yb2 12(5) 1_645
O9 C21 C22 C23 178(3) .
O9 C21 C22 C27 -3(5) .
O9 C21 O10 Yb4 -3(8) 4_666
O10 C21 C22 C23 5(5) .
O10 C21 C22 C27 -177(3) .
O10 C21 O9 Yb2 -11(7) 4_676
O11 C40 O12 Yb1 -12(7) 4_565
O12 C40 O11 Yb3 31(7) .
O13 C61 C62 C63 -8(8) .
O13 C61 C62 C67 171(4) .
O13 C61 O14 Yb4 15(10) .
O14 C61 C62 C63 171(4) .
O14 C61 C62 C67 -10(8) .
O14 C61 O13 Yb3 -25(9) .
O15 C80 O16 Yb2 0(5) .
O16 C80 O15 Yb1 2(5) 4_575
Yb3 O22S C100 N9S 150(10) .
N1A C3 C4 C5 -178(5) .
N2 C17 C18 C19 175(3) .
N2 C17 C18 C20 -8(4) .
N3A C56 C57 C58 173(6) .
N3A C56 C57 C60 -7(6) .
N3B C58 C59 C54 -179(7) .
N4A C43 C44 C45 -175(7) .
N5B C23 C24 C25 155(6) .
N6A C76 C77 C78 -180(5) .
N6A C76 C77 C80 6(5) .
N6B C78 C79 C74 165(3) .
N7A C63 C64 C65 -177(6) .
N8 C36 C37 C38 179(5) .
N8 C36 C37 C40 6(5) .
C101 N9S C100 O22S -33(18) .
C102 N9S C100 O22S -177(10) .
